data_7716999
loop_
_publ_author_name
'Xu, Xuejuan'
'Parmentier, Jordan'
'Gourlaouen, Christophe'
'Jacques, B&#xe9;atrice'
'Dagorne, Samuel'

_publ_section_title
;
 Low coordinate Zn(II) organocations bearing extremely bulky NHC ligands:
 structural features, air-/water-tolerance and use in hydrosilylation and
 hydrogenation catalysis.
;
_journal_issue 38
_journal_name_full 'Dalton transactions (Cambridge, England : 2003)'
_journal_page_first 15849
_journal_page_last 15858
_journal_paper_doi 10.1039/d4dt02152e
_journal_volume 53
_journal_year 2024
_chemical_formula_moiety 'C43 H37 N2 Zn, C24 B F20'
_chemical_formula_sum 'C67 H37 B F20 N2 Zn'
_chemical_formula_weight 1326.16
_space_group_crystal_system triclinic
_space_group_IT_number 2
_space_group_name_Hall '-P 1'
_space_group_name_H-M_alt 'P -1'
_atom_sites_solution_hydrogens geom
_atom_sites_solution_primary direct
_atom_sites_solution_secondary difmap
_audit_creation_method SHELXL-2014/7
_audit_update_record
;
2024-07-22 deposited with the CCDC.	2024-09-12 downloaded from the CCDC.
;
_cell_angle_alpha 91.4750(10)
_cell_angle_beta 96.885(2)
_cell_angle_gamma 112.9000(10)
_cell_formula_units_Z 4
_cell_length_a 13.6401(6)
_cell_length_b 15.1350(5)
_cell_length_c 29.7202(13)
_cell_measurement_reflns_used 9787
_cell_measurement_temperature 120(2)
_cell_measurement_theta_max 29.14
_cell_measurement_theta_min 2.29
_cell_volume 5593.6(4)
_computing_cell_refinement 'Bruker SAINT'
_computing_data_collection 'Bruker APEX3'
_computing_data_reduction 'Bruker SAINT'
_computing_molecular_graphics 'Bruker SHELXTL'
_computing_publication_material 'Bruker SHELXTL'
_computing_structure_refinement 'SHELXL-2014/7 (Sheldrick, 2014)'
_computing_structure_solution 'SHELXT 2014/5 (Sheldrick, 2014)'
_diffrn_ambient_temperature 120(2)
_diffrn_measured_fraction_theta_full 0.999
_diffrn_measured_fraction_theta_max 0.998
_diffrn_measurement_device_type 'Bruker PHOTON-III CPAD'
_diffrn_measurement_method '\f and \w shuterless scans'
_diffrn_radiation_type MoK\a
_diffrn_radiation_wavelength 0.71073
_diffrn_reflns_av_R_equivalents 0.0324
_diffrn_reflns_av_unetI/netI 0.0147
_diffrn_reflns_Laue_measured_fraction_full 0.999
_diffrn_reflns_Laue_measured_fraction_max 0.998
_diffrn_reflns_limit_h_max 18
_diffrn_reflns_limit_h_min -18
_diffrn_reflns_limit_k_max 20
_diffrn_reflns_limit_k_min -20
_diffrn_reflns_limit_l_max 40
_diffrn_reflns_limit_l_min -40
_diffrn_reflns_number 428203
_diffrn_reflns_point_group_measured_fraction_full 0.999
_diffrn_reflns_point_group_measured_fraction_max 0.998
_diffrn_reflns_theta_full 25.242
_diffrn_reflns_theta_max 29.194
_diffrn_reflns_theta_min 1.935
_diffrn_source 'Mo-ImuS 3.0 microfocus tube'
_exptl_absorpt_coefficient_mu 0.553
_exptl_absorpt_correction_T_max 0.7458
_exptl_absorpt_correction_T_min 0.7210
_exptl_absorpt_correction_type multi-scan
_exptl_absorpt_process_details sadabs
_exptl_crystal_colour yellow
_exptl_crystal_density_diffrn 1.575
_exptl_crystal_description prism
_exptl_crystal_F_000 2672
_exptl_crystal_size_max 0.300
_exptl_crystal_size_mid 0.200
_exptl_crystal_size_min 0.150
_refine_diff_density_max 0.965
_refine_diff_density_min -0.793
_refine_diff_density_rms 0.051
_refine_ls_extinction_method none
_refine_ls_goodness_of_fit_ref 1.040
_refine_ls_hydrogen_treatment constr
_refine_ls_matrix_type full
_refine_ls_number_parameters 1641
_refine_ls_number_reflns 30234
_refine_ls_number_restraints 0
_refine_ls_restrained_S_all 1.040
_refine_ls_R_factor_all 0.0379
_refine_ls_R_factor_gt 0.0331
_refine_ls_shift/su_max 0.004
_refine_ls_shift/su_mean 0.000
_refine_ls_structure_factor_coef Fsqd
_refine_ls_weighting_details 'w=1/[\s^2^(Fo^2^)+(0.0438P)^2^+3.0463P] where P=(Fo^2^+2Fc^2^)/3'
_refine_ls_weighting_scheme calc
_refine_ls_wR_factor_gt 0.0890
_refine_ls_wR_factor_ref 0.0933
_reflns_Friedel_coverage 0.000
_reflns_number_gt 27050
_reflns_number_total 30234
_reflns_threshold_expression 'I > 2\s(I)'
_cod_data_source_file d4dt02152e3.cif
_cod_data_source_block sdjp201125
_cod_depositor_comments 'Adding full bibliography for 7716994--7716999.cif.'
_cod_database_code 7716999
_shelx_shelxl_version_number 2014/7
_shelx_space_group_comment
;
The symmetry employed for this shelxl refinement is uniquely defined
by the following loop, which should always be used as a source of
symmetry information in preference to the above space-group names.
They are only intended as comments.
;
_shelx_estimated_absorpt_t_min 0.852
_shelx_estimated_absorpt_t_max 0.922

loop_
_space_group_symop_operation_xyz
'x, y, z'
'-x, -y, -z'

loop_
_atom_site_label
_atom_site_type_symbol
_atom_site_fract_x
_atom_site_fract_y
_atom_site_fract_z
_atom_site_U_iso_or_equiv
_atom_site_adp_type
_atom_site_occupancy
_atom_site_site_symmetry_order
_atom_site_calc_flag
_atom_site_refinement_flags_posn
_atom_site_refinement_flags_adp
_atom_site_refinement_flags_occupancy
_atom_site_disorder_assembly
_atom_site_disorder_group
C1 C 0.21522(9) 0.75612(8) 0.86782(4) 0.0170(2) Uani 1 1 d . . . . .
C2 C 0.09139(10) 0.61088(9) 0.87769(4) 0.0204(2) Uani 1 1 d . . . . .
H2 H 0.0239 0.5586 0.8771 0.025 Uiso 1 1 calc R U . . .
C3 C 0.18868(10) 0.61355(9) 0.89559(4) 0.0205(2) Uani 1 1 d . . . . .
H3 H 0.2024 0.5635 0.9101 0.025 Uiso 1 1 calc R U . . .
C4 C 0.02702(9) 0.73207(8) 0.83730(4) 0.0169(2) Uani 1 1 d . . . . .
C5 C 0.04636(9) 0.82632(8) 0.86513(4) 0.0184(2) Uani 1 1 d . . . . .
C6 C 0.05170(11) 0.82528(9) 0.91252(5) 0.0234(2) Uani 1 1 d . . . . .
H6 H 0.0428 0.7672 0.9263 0.028 Uiso 1 1 calc R U . . .
C7 C 0.06978(12) 0.90771(10) 0.93954(5) 0.0295(3) Uani 1 1 d . . . . .
H7 H 0.0724 0.9057 0.9716 0.035 Uiso 1 1 calc R U . . .
C8 C 0.08404(12) 0.99351(10) 0.91961(6) 0.0320(3) Uani 1 1 d . . . . .
H8 H 0.0960 1.0501 0.9380 0.038 Uiso 1 1 calc R U . . .
C9 C 0.08069(12) 0.99575(10) 0.87310(5) 0.0293(3) Uani 1 1 d . . . . .
H9 H 0.0914 1.0543 0.8595 0.035 Uiso 1 1 calc R U . . .
C10 C 0.06172(10) 0.91267(9) 0.84578(5) 0.0230(2) Uani 1 1 d . . . . .
H10 H 0.0593 0.9151 0.8138 0.028 Uiso 1 1 calc R U . . .
C11 C 0.04281(10) 0.74501(9) 0.78706(4) 0.0198(2) Uani 1 1 d . . . . .
C12 C 0.12002(11) 0.72459(10) 0.76756(5) 0.0256(3) Uani 1 1 d . . . . .
H12 H 0.1675 0.7034 0.7858 0.031 Uiso 1 1 calc R U . . .
C13 C 0.12846(13) 0.73501(12) 0.72130(5) 0.0335(3) Uani 1 1 d . . . . .
H13 H 0.1817 0.7210 0.7083 0.040 Uiso 1 1 calc R U . . .
C14 C 0.05983(13) 0.76558(12) 0.69451(5) 0.0354(3) Uani 1 1 d . . . . .
H14 H 0.0668 0.7741 0.6633 0.043 Uiso 1 1 calc R U . . .
C15 C -0.01927(13) 0.78377(11) 0.71324(5) 0.0321(3) Uani 1 1 d . . . . .
H15 H -0.0674 0.8038 0.6947 0.039 Uiso 1 1 calc R U . . .
C16 C -0.02879(11) 0.77298(9) 0.75901(5) 0.0248(3) Uani 1 1 d . . . . .
H16 H -0.0841 0.7846 0.7714 0.030 Uiso 1 1 calc R U . . .
C17 C -0.08581(9) 0.65357(8) 0.83857(4) 0.0173(2) Uani 1 1 d . . . . .
C18 C -0.11761(10) 0.56750(9) 0.81134(5) 0.0217(2) Uani 1 1 d . . . . .
H18 H -0.0704 0.5596 0.7920 0.026 Uiso 1 1 calc R U . . .
C19 C -0.21731(10) 0.49358(9) 0.81224(5) 0.0241(2) Uani 1 1 d . . . . .
H19 H -0.2373 0.4349 0.7942 0.029 Uiso 1 1 calc R U . . .
C20 C -0.28774(10) 0.50526(10) 0.83948(5) 0.0256(3) Uani 1 1 d . . . . .
H20 H -0.3559 0.4547 0.8402 0.031 Uiso 1 1 calc R U . . .
C21 C -0.25816(11) 0.59116(10) 0.86572(5) 0.0267(3) Uani 1 1 d . . . . .
H21 H -0.3067 0.5997 0.8841 0.032 Uiso 1 1 calc R U . . .
C22 C -0.15754(10) 0.66504(9) 0.86524(4) 0.0220(2) Uani 1 1 d . . . . .
H22 H -0.1380 0.7236 0.8833 0.026 Uiso 1 1 calc R U . . .
C23 C 0.38320(9) 0.74020(8) 0.90438(4) 0.0164(2) Uani 1 1 d . . . . .
C24 C 0.41188(9) 0.65151(9) 0.91100(4) 0.0179(2) Uani 1 1 d . . . . .
C25 C 0.39171(10) 0.60471(9) 0.95107(4) 0.0212(2) Uani 1 1 d . . . . .
H25 H 0.3660 0.6307 0.9742 0.025 Uiso 1 1 calc R U . . .
C26 C 0.40875(11) 0.52089(10) 0.95744(5) 0.0247(3) Uani 1 1 d . . . . .
H26 H 0.3941 0.4897 0.9847 0.030 Uiso 1 1 calc R U . . .
C27 C 0.44722(11) 0.48262(10) 0.92396(5) 0.0261(3) Uani 1 1 d . . . . .
H27 H 0.4588 0.4252 0.9281 0.031 Uiso 1 1 calc R U . . .
C28 C 0.46840(11) 0.52873(10) 0.88459(5) 0.0260(3) Uani 1 1 d . . . . .
H28 H 0.4947 0.5027 0.8617 0.031 Uiso 1 1 calc R U . . .
C29 C 0.45166(10) 0.61326(9) 0.87805(5) 0.0224(2) Uani 1 1 d . . . . .
H29 H 0.4675 0.6447 0.8510 0.027 Uiso 1 1 calc R U . . .
C30 C 0.40966(10) 0.79965(8) 0.95015(4) 0.0181(2) Uani 1 1 d . . . . .
C31 C 0.51315(10) 0.82616(9) 0.97412(4) 0.0218(2) Uani 1 1 d . . . . .
H31 H 0.5641 0.8082 0.9614 0.026 Uiso 1 1 calc R U . . .
C32 C 0.54223(12) 0.87817(10) 1.01608(5) 0.0264(3) Uani 1 1 d . . . . .
H32 H 0.6127 0.8958 1.0319 0.032 Uiso 1 1 calc R U . . .
C33 C 0.46834(13) 0.90456(10) 1.03504(5) 0.0290(3) Uani 1 1 d . . . . .
H33 H 0.4879 0.9397 1.0639 0.035 Uiso 1 1 calc R U . . .
C34 C 0.36640(12) 0.87953(10) 1.01165(5) 0.0278(3) Uani 1 1 d . . . . .
H34 H 0.3161 0.8982 1.0244 0.033 Uiso 1 1 calc R U . . .
C35 C 0.33665(11) 0.82694(9) 0.96939(4) 0.0223(2) Uani 1 1 d . . . . .
H35 H 0.2661 0.8097 0.9537 0.027 Uiso 1 1 calc R U . . .
C36 C 0.43764(9) 0.80204(9) 0.86684(4) 0.0173(2) Uani 1 1 d . . . . .
C37 C 0.40459(10) 0.76652(9) 0.82086(4) 0.0205(2) Uani 1 1 d . . . . .
H37 H 0.3498 0.7040 0.8133 0.025 Uiso 1 1 calc R U . . .
C38 C 0.45107(11) 0.82176(10) 0.78651(5) 0.0256(3) Uani 1 1 d . . . . .
H38 H 0.4282 0.7966 0.7557 0.031 Uiso 1 1 calc R U . . .
C39 C 0.53094(12) 0.91376(10) 0.79703(5) 0.0268(3) Uani 1 1 d . . . . .
H39 H 0.5624 0.9516 0.7735 0.032 Uiso 1 1 calc R U . . .
C40 C 0.56409(10) 0.94960(9) 0.84206(5) 0.0234(2) Uani 1 1 d . . . . .
H40 H 0.6186 1.0123 0.8494 0.028 Uiso 1 1 calc R U . . .
C41 C 0.51785(10) 0.89418(9) 0.87664(4) 0.0197(2) Uani 1 1 d . . . . .
H41 H 0.5414 0.9197 0.9074 0.024 Uiso 1 1 calc R U . . .
C42 C 0.33702(12) 1.01564(10) 0.82909(5) 0.0305(3) Uani 1 1 d . . . . .
H42A H 0.3105 1.0562 0.8466 0.037 Uiso 1 1 calc R U . . .
H42B H 0.4165 1.0435 0.8356 0.037 Uiso 1 1 calc R U . . .
C43 C 0.30314(15) 1.01777(13) 0.77831(6) 0.0436(4) Uani 1 1 d . . . . .
H43A H 0.3323 0.9803 0.7608 0.065 Uiso 1 1 calc R U . . .
H43B H 0.3309 1.0845 0.7700 0.065 Uiso 1 1 calc R U . . .
H43C H 0.2245 0.9899 0.7716 0.065 Uiso 1 1 calc R U . . .
C44 C 0.62412(10) 0.89181(9) 0.62585(4) 0.0205(2) Uani 1 1 d . . . . .
C45 C 0.66295(11) 0.94845(9) 0.59061(5) 0.0232(2) Uani 1 1 d . . . . .
C46 C 0.70985(12) 1.04790(10) 0.59436(5) 0.0290(3) Uani 1 1 d . . . . .
C47 C 0.71981(12) 1.09713(10) 0.63548(6) 0.0316(3) Uani 1 1 d . . . . .
C48 C 0.68162(12) 1.04562(10) 0.67141(5) 0.0296(3) Uani 1 1 d . . . . .
C49 C 0.63444(11) 0.94562(10) 0.66590(5) 0.0247(3) Uani 1 1 d . . . . .
C50 C 0.45213(10) 0.76306(9) 0.58076(4) 0.0204(2) Uani 1 1 d . . . . .
C51 C 0.43174(11) 0.74079(10) 0.53397(5) 0.0240(2) Uani 1 1 d . . . . .
C52 C 0.33748(12) 0.73277(11) 0.50712(5) 0.0315(3) Uani 1 1 d . . . . .
C53 C 0.25910(12) 0.74923(12) 0.52674(6) 0.0356(3) Uani 1 1 d . . . . .
C54 C 0.27659(12) 0.77480(10) 0.57268(6) 0.0321(3) Uani 1 1 d . . . . .
C55 C 0.37139(11) 0.78224(9) 0.59807(5) 0.0251(3) Uani 1 1 d . . . . .
C56 C 0.53352(11) 0.71497(9) 0.66175(4) 0.0210(2) Uani 1 1 d . . . . .
C57 C 0.43564(11) 0.64454(9) 0.66884(5) 0.0234(2) Uani 1 1 d . . . . .
C58 C 0.42099(13) 0.59314(10) 0.70745(5) 0.0295(3) Uani 1 1 d . . . . .
C59 C 0.50571(14) 0.61063(11) 0.74105(5) 0.0319(3) Uani 1 1 d . . . . .
C60 C 0.60508(13) 0.67907(11) 0.73600(5) 0.0296(3) Uani 1 1 d . . . . .
C61 C 0.61672(12) 0.72785(10) 0.69694(4) 0.0247(3) Uani 1 1 d . . . . .
C62 C 0.63418(10) 0.72210(8) 0.59359(4) 0.0180(2) Uani 1 1 d . . . . .
C63 C 0.58441(10) 0.62761(9) 0.57425(4) 0.0196(2) Uani 1 1 d . . . . .
C64 C 0.63741(11) 0.57303(9) 0.55971(4) 0.0232(2) Uani 1 1 d . . . . .
C65 C 0.74826(12) 0.61237(10) 0.56520(4) 0.0243(3) Uani 1 1 d . . . . .
C66 C 0.80263(10) 0.70489(10) 0.58471(4) 0.0231(2) Uani 1 1 d . . . . .
C67 C 0.74570(10) 0.75783(9) 0.59771(4) 0.0208(2) Uani 1 1 d . . . . .
C68 C 0.31226(9) 0.28347(8) 0.64671(4) 0.0159(2) Uani 1 1 d . . . . .
C69 C 0.43768(10) 0.42444(8) 0.63272(4) 0.0195(2) Uani 1 1 d . . . . .
H69 H 0.5056 0.4754 0.6321 0.023 Uiso 1 1 calc R U . . .
C70 C 0.34080(10) 0.42143(9) 0.61402(4) 0.0199(2) Uani 1 1 d . . . . .
H70 H 0.3279 0.4696 0.5975 0.024 Uiso 1 1 calc R U . . .
C71 C 0.49988(9) 0.30389(8) 0.67547(4) 0.0158(2) Uani 1 1 d . . . . .
C72 C 0.47660(9) 0.20821(8) 0.64799(4) 0.0181(2) Uani 1 1 d . . . . .
C73 C 0.45730(10) 0.12151(9) 0.66780(5) 0.0231(2) Uani 1 1 d . . . . .
H73 H 0.4599 0.1199 0.6998 0.028 Uiso 1 1 calc R U . . .
C74 C 0.43420(12) 0.03690(10) 0.64077(6) 0.0299(3) Uani 1 1 d . . . . .
H74 H 0.4208 -0.0218 0.6546 0.036 Uiso 1 1 calc R U . . .
C75 C 0.43066(12) 0.03799(10) 0.59417(6) 0.0307(3) Uani 1 1 d . . . . .
H75 H 0.4161 -0.0195 0.5760 0.037 Uiso 1 1 calc R U . . .
C76 C 0.44861(11) 0.12381(10) 0.57386(5) 0.0269(3) Uani 1 1 d . . . . .
H76 H 0.4457 0.1248 0.5418 0.032 Uiso 1 1 calc R U . . .
C77 C 0.47074(10) 0.20773(9) 0.60044(4) 0.0212(2) Uani 1 1 d . . . . .
H77 H 0.4821 0.2658 0.5863 0.025 Uiso 1 1 calc R U . . .
C78 C 0.61285(9) 0.38060(8) 0.67270(4) 0.0166(2) Uani 1 1 d . . . . .
C79 C 0.68111(10) 0.36783(9) 0.64446(4) 0.0202(2) Uani 1 1 d . . . . .
H79 H 0.6596 0.3086 0.6267 0.024 Uiso 1 1 calc R U . . .
C80 C 0.78090(10) 0.44108(10) 0.64195(5) 0.0248(3) Uani 1 1 d . . . . .
H80 H 0.8269 0.4315 0.6225 0.030 Uiso 1 1 calc R U . . .
C81 C 0.81331(10) 0.52792(10) 0.66769(5) 0.0249(3) Uani 1 1 d . . . . .
H81 H 0.8808 0.5782 0.6655 0.030 Uiso 1 1 calc R U . . .
C82 C 0.74671(10) 0.54095(9) 0.69667(5) 0.0243(2) Uani 1 1 d . . . . .
H82 H 0.7688 0.6001 0.7146 0.029 Uiso 1 1 calc R U . . .
C83 C 0.64762(10) 0.46752(9) 0.69958(4) 0.0210(2) Uani 1 1 d . . . . .
H83 H 0.6031 0.4764 0.7200 0.025 Uiso 1 1 calc R U . . .
C84 C 0.48647(9) 0.29210(8) 0.72595(4) 0.0178(2) Uani 1 1 d . . . . .
C85 C 0.55826(10) 0.26282(9) 0.75304(4) 0.0222(2) Uani 1 1 d . . . . .
H85 H 0.6129 0.2514 0.7400 0.027 Uiso 1 1 calc R U . . .
C86 C 0.54988(11) 0.25043(10) 0.79880(5) 0.0261(3) Uani 1 1 d . . . . .
H86 H 0.5980 0.2294 0.8167 0.031 Uiso 1 1 calc R U . . .
C87 C 0.47173(11) 0.26855(10) 0.81867(5) 0.0277(3) Uani 1 1 d . . . . .
H87 H 0.4656 0.2590 0.8498 0.033 Uiso 1 1 calc R U . . .
C88 C 0.40302(11) 0.30059(11) 0.79262(5) 0.0271(3) Uani 1 1 d . . . . .
H88 H 0.3505 0.3145 0.8062 0.032 Uiso 1 1 calc R U . . .
C89 C 0.41037(10) 0.31260(9) 0.74649(4) 0.0217(2) Uani 1 1 d . . . . .
H89 H 0.3630 0.3350 0.7290 0.026 Uiso 1 1 calc R U . . .
C90 C 0.14696(9) 0.29563(8) 0.60474(4) 0.0166(2) Uani 1 1 d . . . . .
C91 C 0.11607(9) 0.38179(9) 0.59483(4) 0.0194(2) Uani 1 1 d . . . . .
C92 C 0.13446(11) 0.42365(10) 0.55352(5) 0.0250(3) Uani 1 1 d . . . . .
H92 H 0.1629 0.3970 0.5317 0.030 Uiso 1 1 calc R U . . .
C93 C 0.11166(12) 0.50380(11) 0.54406(5) 0.0295(3) Uani 1 1 d . . . . .
H93 H 0.1240 0.5312 0.5158 0.035 Uiso 1 1 calc R U . . .
C94 C 0.07094(11) 0.54381(10) 0.57587(6) 0.0305(3) Uani 1 1 d . . . . .
H94 H 0.0552 0.5984 0.5695 0.037 Uiso 1 1 calc R U . . .
C95 C 0.05350(12) 0.50357(10) 0.61687(6) 0.0299(3) Uani 1 1 d . . . . .
H95 H 0.0268 0.5315 0.6389 0.036 Uiso 1 1 calc R U . . .
C96 C 0.07473(11) 0.42225(10) 0.62625(5) 0.0245(2) Uani 1 1 d . . . . .
H96 H 0.0608 0.3944 0.6543 0.029 Uiso 1 1 calc R U . . .
C97 C 0.08648(9) 0.23322(9) 0.64092(4) 0.0183(2) Uani 1 1 d . . . . .
C98 C 0.11409(11) 0.26640(10) 0.68712(4) 0.0228(2) Uani 1 1 d . . . . .
H98 H 0.1685 0.3286 0.6960 0.027 Uiso 1 1 calc R U . . .
C99 C 0.06238(13) 0.20898(11) 0.71999(5) 0.0300(3) Uani 1 1 d . . . . .
H99 H 0.0816 0.2323 0.7511 0.036 Uiso 1 1 calc R U . . .
C100 C -0.01722(13) 0.11781(11) 0.70752(5) 0.0330(3) Uani 1 1 d . . . . .
H100 H -0.0517 0.0785 0.7301 0.040 Uiso 1 1 calc R U . . .
C101 C -0.04582(11) 0.08481(10) 0.66222(5) 0.0283(3) Uani 1 1 d . . . . .
H101 H -0.1008 0.0228 0.6536 0.034 Uiso 1 1 calc R U . . .
C102 C 0.00530(10) 0.14163(9) 0.62913(5) 0.0222(2) Uani 1 1 d . . . . .
H102 H -0.0152 0.1179 0.5981 0.027 Uiso 1 1 calc R U . . .
C103 C 0.13016(10) 0.23329(9) 0.56052(4) 0.0180(2) Uani 1 1 d . . . . .
C104 C 0.03153(11) 0.20422(10) 0.53217(5) 0.0251(3) Uani 1 1 d . . . . .
H104 H -0.0210 0.2269 0.5395 0.030 Uiso 1 1 calc R U . . .
C105 C 0.00985(12) 0.14259(11) 0.49359(5) 0.0300(3) Uani 1 1 d . . . . .
H105 H -0.0575 0.1231 0.4747 0.036 Uiso 1 1 calc R U . . .
C106 C 0.08588(13) 0.10940(11) 0.48245(5) 0.0314(3) Uani 1 1 d . . . . .
H106 H 0.0704 0.0664 0.4563 0.038 Uiso 1 1 calc R U . . .
C107 C 0.18394(13) 0.13907(12) 0.50952(5) 0.0312(3) Uani 1 1 d . . . . .
H107 H 0.2367 0.1172 0.5017 0.037 Uiso 1 1 calc R U . . .
C108 C 0.20641(11) 0.20113(10) 0.54843(4) 0.0234(2) Uani 1 1 d . . . . .
H108 H 0.2745 0.2215 0.5668 0.028 Uiso 1 1 calc R U . . .
C109 C 0.16986(11) 0.01381(9) 0.66533(5) 0.0274(3) Uani 1 1 d . . . . .
H10A H 0.2213 -0.0118 0.6800 0.033 Uiso 1 1 calc R U . . .
H10B H 0.1100 -0.0007 0.6835 0.033 Uiso 1 1 calc R U . . .
C110 C 0.12632(13) -0.03347(11) 0.61677(6) 0.0348(3) Uani 1 1 d . . . . .
H11A H 0.0783 -0.0055 0.6019 0.052 Uiso 1 1 calc R U . . .
H11B H 0.0865 -0.1028 0.6179 0.052 Uiso 1 1 calc R U . . .
H11C H 0.1864 -0.0223 0.5995 0.052 Uiso 1 1 calc R U . . .
C111 C -0.11358(10) 0.13176(9) 0.87454(4) 0.0188(2) Uani 1 1 d . . . . .
C112 C -0.15201(10) 0.07513(9) 0.90980(4) 0.0202(2) Uani 1 1 d . . . . .
C113 C -0.19737(11) -0.02443(10) 0.90631(5) 0.0268(3) Uani 1 1 d . . . . .
C114 C -0.20731(12) -0.07368(10) 0.86518(6) 0.0313(3) Uani 1 1 d . . . . .
C115 C -0.17018(12) -0.02216(10) 0.82914(5) 0.0304(3) Uani 1 1 d . . . . .
C116 C -0.12407(11) 0.07787(9) 0.83448(5) 0.0240(2) Uani 1 1 d . . . . .
C117 C -0.11698(10) 0.30251(8) 0.90904(4) 0.0171(2) Uani 1 1 d . . . . .
C118 C -0.06359(10) 0.39623(9) 0.92888(4) 0.0194(2) Uani 1 1 d . . . . .
C119 C -0.11301(12) 0.45233(9) 0.94536(4) 0.0240(3) Uani 1 1 d . . . . .
C120 C -0.22347(12) 0.41457(10) 0.94210(5) 0.0257(3) Uani 1 1 d . . . . .
C121 C -0.28131(11) 0.32260(10) 0.92269(4) 0.0232(2) Uani 1 1 d . . . . .
C122 C -0.22794(10) 0.26887(9) 0.90691(4) 0.0192(2) Uani 1 1 d . . . . .
C123 C -0.02262(10) 0.31018(9) 0.83904(4) 0.0183(2) Uani 1 1 d . . . . .
C124 C -0.10577(10) 0.29696(9) 0.80388(4) 0.0215(2) Uani 1 1 d . . . . .
C125 C -0.09512(12) 0.34722(11) 0.76527(4) 0.0254(3) Uani 1 1 d . . . . .
C126 C 0.00323(13) 0.41851(10) 0.76081(4) 0.0267(3) Uani 1 1 d . . . . .
C127 C 0.08799(11) 0.43701(9) 0.79476(5) 0.0247(3) Uani 1 1 d . . . . .
C128 C 0.07401(10) 0.38363(9) 0.83264(4) 0.0203(2) Uani 1 1 d . . . . .
C129 C 0.06207(10) 0.25755(8) 0.91734(4) 0.0178(2) Uani 1 1 d . . . . .
C130 C 0.14275(10) 0.24202(9) 0.89802(4) 0.0206(2) Uani 1 1 d . . . . .
C131 C 0.23877(11) 0.24866(10) 0.92192(5) 0.0268(3) Uani 1 1 d . . . . .
C132 C 0.25744(12) 0.26955(11) 0.96828(5) 0.0301(3) Uani 1 1 d . . . . .
C133 C 0.17871(12) 0.28100(10) 0.98977(5) 0.0267(3) Uani 1 1 d . . . . .
C134 C 0.08344(10) 0.27424(9) 0.96445(4) 0.0202(2) Uani 1 1 d . . . . .
N1 N 0.10913(8) 0.69881(7) 0.86052(3) 0.01644(18) Uani 1 1 d . . . . .
N2 N 0.26411(8) 0.70267(7) 0.88878(3) 0.01662(18) Uani 1 1 d . . . . .
N3 N 0.41861(8) 0.33908(7) 0.65292(3) 0.01527(18) Uani 1 1 d . . . . .
N4 N 0.26448(8) 0.33515(7) 0.62353(3) 0.01595(18) Uani 1 1 d . . . . .
B1 B 0.56137(11) 0.77380(10) 0.61531(5) 0.0185(2) Uani 1 1 d . . . . .
B2 B -0.04846(11) 0.24961(9) 0.88493(4) 0.0160(2) Uani 1 1 d . . . . .
F1 F 0.65438(7) 0.90501(6) 0.54911(3) 0.02906(17) Uani 1 1 d . . . . .
F2 F 0.74658(9) 1.09660(7) 0.55858(4) 0.0434(2) Uani 1 1 d . . . . .
F3 F 0.76612(9) 1.19331(6) 0.64017(4) 0.0462(3) Uani 1 1 d . . . . .
F4 F 0.68849(9) 1.09154(7) 0.71173(4) 0.0426(2) Uani 1 1 d . . . . .
F5 F 0.59591(8) 0.90230(6) 0.70294(3) 0.03373(19) Uani 1 1 d . . . . .
F6 F 0.50369(7) 0.72432(6) 0.51129(3) 0.02733(16) Uani 1 1 d . . . . .
F7 F 0.32184(8) 0.70805(9) 0.46232(3) 0.0454(2) Uani 1 1 d . . . . .
F8 F 0.16638(8) 0.73875(9) 0.50162(4) 0.0520(3) Uani 1 1 d . . . . .
F9 F 0.20096(8) 0.79128(7) 0.59250(4) 0.0457(3) Uani 1 1 d . . . . .
F10 F 0.38342(7) 0.80817(6) 0.64300(3) 0.03041(18) Uani 1 1 d . . . . .
F11 F 0.34685(7) 0.61983(6) 0.63780(3) 0.02727(16) Uani 1 1 d . . . . .
F12 F 0.32374(9) 0.52513(7) 0.71144(4) 0.0416(2) Uani 1 1 d . . . . .
F13 F 0.49288(10) 0.56013(7) 0.77809(3) 0.0452(3) Uani 1 1 d . . . . .
F14 F 0.68954(9) 0.69627(8) 0.76825(3) 0.0406(2) Uani 1 1 d . . . . .
F15 F 0.71677(7) 0.79215(6) 0.69395(3) 0.03030(17) Uani 1 1 d . . . . .
F16 F 0.47596(6) 0.58333(5) 0.56946(3) 0.02341(15) Uani 1 1 d . . . . .
F17 F 0.58249(8) 0.48252(6) 0.54126(3) 0.03338(19) Uani 1 1 d . . . . .
F18 F 0.80255(8) 0.56125(7) 0.55205(3) 0.03309(19) Uani 1 1 d . . . . .
F19 F 0.91057(7) 0.74255(7) 0.59170(3) 0.03180(18) Uani 1 1 d . . . . .
F20 F 0.80698(6) 0.84830(6) 0.61585(3) 0.02686(16) Uani 1 1 d . . . . .
F21 F -0.14442(6) 0.11831(6) 0.95119(3) 0.02473(16) Uani 1 1 d . . . . .
F22 F -0.23269(8) -0.07290(7) 0.94239(4) 0.0387(2) Uani 1 1 d . . . . .
F23 F -0.25307(9) -0.16998(6) 0.86069(4) 0.0472(3) Uani 1 1 d . . . . .
F24 F -0.17687(9) -0.06805(7) 0.78888(4) 0.0460(3) Uani 1 1 d . . . . .
F25 F -0.08650(8) 0.12161(6) 0.79751(3) 0.0348(2) Uani 1 1 d . . . . .
F26 F 0.04483(6) 0.43859(5) 0.93232(3) 0.02323(15) Uani 1 1 d . . . . .
F27 F -0.05474(8) 0.54222(6) 0.96362(3) 0.03291(19) Uani 1 1 d . . . . .
F28 F -0.27403(8) 0.46727(7) 0.95742(3) 0.0361(2) Uani 1 1 d . . . . .
F29 F -0.38916(7) 0.28619(7) 0.91849(3) 0.03154(18) Uani 1 1 d . . . . .
F30 F -0.29224(6) 0.17929(6) 0.88807(3) 0.02314(15) Uani 1 1 d . . . . .
F31 F -0.20521(6) 0.23087(6) 0.80661(3) 0.02746(17) Uani 1 1 d . . . . .
F32 F -0.17919(8) 0.32892(7) 0.73290(3) 0.0355(2) Uani 1 1 d . . . . .
F33 F 0.01525(9) 0.47000(7) 0.72430(3) 0.0374(2) Uani 1 1 d . . . . .
F34 F 0.18423(8) 0.50734(6) 0.79137(3) 0.0351(2) Uani 1 1 d . . . . .
F35 F 0.16291(6) 0.40916(5) 0.86384(3) 0.02428(15) Uani 1 1 d . . . . .
F36 F 0.12980(7) 0.22123(6) 0.85256(3) 0.02470(16) Uani 1 1 d . . . . .
F37 F 0.31382(7) 0.23507(7) 0.90050(4) 0.0379(2) Uani 1 1 d . . . . .
F38 F 0.35148(8) 0.27978(8) 0.99216(4) 0.0451(2) Uani 1 1 d . . . . .
F39 F 0.19520(8) 0.29950(7) 1.03508(3) 0.0385(2) Uani 1 1 d . . . . .
F40 F 0.01158(6) 0.28646(6) 0.98859(2) 0.02356(15) Uani 1 1 d . . . . .
Zn1 Zn 0.28252(2) 0.88718(2) 0.84910(2) 0.02457(4) Uani 1 1 d . . . . .
Zn2 Zn 0.24067(2) 0.15067(2) 0.66253(2) 0.02143(4) Uani 1 1 d . . . . .

loop_
_atom_site_aniso_label
_atom_site_aniso_U_11
_atom_site_aniso_U_22
_atom_site_aniso_U_33
_atom_site_aniso_U_23
_atom_site_aniso_U_13
_atom_site_aniso_U_12
C1 0.0152(5) 0.0149(5) 0.0207(5) 0.0034(4) 0.0029(4) 0.0057(4)
C2 0.0177(5) 0.0138(5) 0.0284(6) 0.0066(4) 0.0027(4) 0.0046(4)
C3 0.0180(5) 0.0146(5) 0.0283(6) 0.0061(4) 0.0032(4) 0.0055(4)
C4 0.0152(5) 0.0140(5) 0.0212(5) 0.0036(4) 0.0009(4) 0.0058(4)
C5 0.0156(5) 0.0144(5) 0.0245(6) 0.0013(4) -0.0006(4) 0.0061(4)
C6 0.0254(6) 0.0195(6) 0.0252(6) 0.0014(5) -0.0003(5) 0.0099(5)
C7 0.0327(7) 0.0269(7) 0.0278(7) -0.0043(5) -0.0014(5) 0.0126(6)
C8 0.0325(7) 0.0204(6) 0.0415(8) -0.0067(6) 0.0001(6) 0.0106(6)
C9 0.0297(7) 0.0154(6) 0.0425(8) 0.0025(5) 0.0027(6) 0.0092(5)
C10 0.0218(6) 0.0166(5) 0.0306(6) 0.0043(5) 0.0026(5) 0.0077(5)
C11 0.0188(5) 0.0157(5) 0.0211(5) 0.0038(4) 0.0013(4) 0.0031(4)
C12 0.0241(6) 0.0273(6) 0.0238(6) 0.0024(5) 0.0034(5) 0.0087(5)
C13 0.0313(7) 0.0387(8) 0.0253(7) 0.0019(6) 0.0077(6) 0.0072(6)
C14 0.0373(8) 0.0346(8) 0.0213(6) 0.0064(5) 0.0018(6) 0.0005(6)
C15 0.0327(7) 0.0264(7) 0.0272(7) 0.0084(5) -0.0053(6) 0.0032(6)
C16 0.0226(6) 0.0209(6) 0.0266(6) 0.0055(5) -0.0021(5) 0.0054(5)
C17 0.0146(5) 0.0148(5) 0.0215(5) 0.0033(4) 0.0006(4) 0.0051(4)
C18 0.0184(5) 0.0183(5) 0.0269(6) -0.0014(4) 0.0031(5) 0.0057(5)
C19 0.0192(6) 0.0176(5) 0.0308(7) -0.0023(5) 0.0002(5) 0.0034(5)
C20 0.0170(6) 0.0215(6) 0.0332(7) 0.0022(5) 0.0025(5) 0.0024(5)
C21 0.0192(6) 0.0265(6) 0.0327(7) -0.0006(5) 0.0077(5) 0.0062(5)
C22 0.0199(6) 0.0193(5) 0.0260(6) -0.0003(4) 0.0036(5) 0.0070(5)
C23 0.0136(5) 0.0165(5) 0.0193(5) 0.0021(4) 0.0035(4) 0.0058(4)
C24 0.0151(5) 0.0175(5) 0.0217(5) 0.0017(4) 0.0013(4) 0.0075(4)
C25 0.0218(6) 0.0231(6) 0.0215(6) 0.0036(4) 0.0033(4) 0.0117(5)
C26 0.0241(6) 0.0241(6) 0.0284(6) 0.0069(5) 0.0020(5) 0.0123(5)
C27 0.0231(6) 0.0217(6) 0.0366(7) 0.0035(5) 0.0019(5) 0.0128(5)
C28 0.0247(6) 0.0246(6) 0.0332(7) 0.0001(5) 0.0068(5) 0.0141(5)
C29 0.0216(6) 0.0231(6) 0.0257(6) 0.0031(5) 0.0061(5) 0.0114(5)
C30 0.0204(5) 0.0162(5) 0.0186(5) 0.0035(4) 0.0053(4) 0.0074(4)
C31 0.0212(6) 0.0229(6) 0.0218(6) 0.0010(5) 0.0020(4) 0.0097(5)
C32 0.0295(7) 0.0241(6) 0.0227(6) 0.0003(5) -0.0003(5) 0.0089(5)
C33 0.0420(8) 0.0228(6) 0.0214(6) 0.0004(5) 0.0078(5) 0.0112(6)
C34 0.0359(7) 0.0266(6) 0.0263(6) 0.0034(5) 0.0144(6) 0.0151(6)
C35 0.0229(6) 0.0222(6) 0.0245(6) 0.0043(5) 0.0090(5) 0.0099(5)
C36 0.0156(5) 0.0185(5) 0.0193(5) 0.0027(4) 0.0046(4) 0.0077(4)
C37 0.0199(5) 0.0205(5) 0.0197(5) 0.0003(4) 0.0033(4) 0.0064(4)
C38 0.0292(7) 0.0277(6) 0.0199(6) 0.0014(5) 0.0066(5) 0.0105(5)
C39 0.0298(7) 0.0265(6) 0.0255(6) 0.0069(5) 0.0128(5) 0.0098(5)
C40 0.0208(6) 0.0198(6) 0.0281(6) 0.0027(5) 0.0079(5) 0.0051(5)
C41 0.0175(5) 0.0193(5) 0.0214(6) 0.0007(4) 0.0041(4) 0.0059(4)
C42 0.0264(7) 0.0197(6) 0.0423(8) 0.0112(5) 0.0054(6) 0.0052(5)
C43 0.0454(10) 0.0326(8) 0.0428(9) 0.0155(7) 0.0026(7) 0.0048(7)
C44 0.0213(6) 0.0170(5) 0.0248(6) 0.0013(4) 0.0066(5) 0.0085(4)
C45 0.0245(6) 0.0197(6) 0.0278(6) 0.0028(5) 0.0079(5) 0.0100(5)
C46 0.0270(7) 0.0203(6) 0.0421(8) 0.0100(5) 0.0124(6) 0.0093(5)
C47 0.0261(7) 0.0142(6) 0.0534(9) -0.0007(6) 0.0054(6) 0.0072(5)
C48 0.0282(7) 0.0222(6) 0.0381(8) -0.0091(5) 0.0029(6) 0.0110(5)
C49 0.0270(6) 0.0204(6) 0.0275(6) -0.0005(5) 0.0069(5) 0.0095(5)
C50 0.0210(6) 0.0147(5) 0.0269(6) 0.0050(4) 0.0063(5) 0.0075(4)
C51 0.0229(6) 0.0227(6) 0.0272(6) 0.0075(5) 0.0049(5) 0.0093(5)
C52 0.0292(7) 0.0329(7) 0.0302(7) 0.0103(6) -0.0010(6) 0.0108(6)
C53 0.0230(7) 0.0315(7) 0.0525(10) 0.0160(7) -0.0001(6) 0.0119(6)
C54 0.0238(6) 0.0232(6) 0.0554(9) 0.0102(6) 0.0111(6) 0.0138(5)
C55 0.0258(6) 0.0160(5) 0.0362(7) 0.0044(5) 0.0096(5) 0.0096(5)
C56 0.0278(6) 0.0178(5) 0.0204(6) 0.0022(4) 0.0088(5) 0.0107(5)
C57 0.0299(6) 0.0182(5) 0.0246(6) 0.0021(5) 0.0104(5) 0.0102(5)
C58 0.0420(8) 0.0202(6) 0.0298(7) 0.0065(5) 0.0189(6) 0.0117(6)
C59 0.0577(10) 0.0260(7) 0.0216(6) 0.0084(5) 0.0177(6) 0.0229(7)
C60 0.0458(8) 0.0301(7) 0.0193(6) 0.0015(5) 0.0049(6) 0.0218(6)
C61 0.0321(7) 0.0236(6) 0.0217(6) 0.0019(5) 0.0074(5) 0.0136(5)
C62 0.0222(6) 0.0165(5) 0.0166(5) 0.0029(4) 0.0046(4) 0.0084(4)
C63 0.0216(6) 0.0179(5) 0.0199(5) 0.0028(4) 0.0046(4) 0.0078(5)
C64 0.0318(7) 0.0177(5) 0.0225(6) 0.0016(4) 0.0068(5) 0.0116(5)
C65 0.0326(7) 0.0272(6) 0.0228(6) 0.0055(5) 0.0101(5) 0.0203(6)
C66 0.0214(6) 0.0285(6) 0.0233(6) 0.0070(5) 0.0066(5) 0.0128(5)
C67 0.0227(6) 0.0186(5) 0.0211(6) 0.0022(4) 0.0044(4) 0.0075(5)
C68 0.0146(5) 0.0144(5) 0.0178(5) 0.0012(4) 0.0013(4) 0.0051(4)
C69 0.0169(5) 0.0138(5) 0.0269(6) 0.0057(4) 0.0029(4) 0.0047(4)
C70 0.0177(5) 0.0149(5) 0.0269(6) 0.0052(4) 0.0029(4) 0.0061(4)
C71 0.0135(5) 0.0136(5) 0.0201(5) 0.0025(4) 0.0009(4) 0.0055(4)
C72 0.0139(5) 0.0142(5) 0.0258(6) 0.0007(4) 0.0009(4) 0.0057(4)
C73 0.0207(6) 0.0163(5) 0.0321(7) 0.0038(5) 0.0034(5) 0.0072(5)
C74 0.0279(7) 0.0150(6) 0.0473(8) 0.0026(5) 0.0067(6) 0.0085(5)
C75 0.0272(7) 0.0185(6) 0.0449(8) -0.0078(5) 0.0040(6) 0.0085(5)
C76 0.0241(6) 0.0248(6) 0.0305(7) -0.0067(5) 0.0006(5) 0.0098(5)
C77 0.0193(5) 0.0184(5) 0.0258(6) -0.0001(4) 0.0011(4) 0.0081(4)
C78 0.0135(5) 0.0151(5) 0.0200(5) 0.0027(4) 0.0002(4) 0.0050(4)
C79 0.0175(5) 0.0198(5) 0.0230(6) 0.0008(4) 0.0022(4) 0.0072(4)
C80 0.0179(6) 0.0259(6) 0.0299(6) 0.0031(5) 0.0065(5) 0.0070(5)
C81 0.0157(5) 0.0211(6) 0.0331(7) 0.0047(5) 0.0025(5) 0.0023(5)
C82 0.0201(6) 0.0181(6) 0.0301(6) -0.0007(5) -0.0001(5) 0.0037(5)
C83 0.0179(5) 0.0190(5) 0.0246(6) -0.0002(4) 0.0033(4) 0.0058(4)
C84 0.0157(5) 0.0149(5) 0.0203(5) 0.0029(4) 0.0006(4) 0.0038(4)
C85 0.0167(5) 0.0219(6) 0.0256(6) 0.0058(5) 0.0003(4) 0.0055(4)
C86 0.0208(6) 0.0255(6) 0.0259(6) 0.0081(5) -0.0023(5) 0.0038(5)
C87 0.0261(6) 0.0285(7) 0.0198(6) 0.0051(5) 0.0011(5) 0.0021(5)
C88 0.0249(6) 0.0313(7) 0.0228(6) 0.0009(5) 0.0047(5) 0.0084(5)
C89 0.0204(6) 0.0229(6) 0.0212(6) 0.0009(4) 0.0012(4) 0.0084(5)
C90 0.0136(5) 0.0182(5) 0.0181(5) 0.0012(4) 0.0011(4) 0.0069(4)
C91 0.0153(5) 0.0204(5) 0.0235(6) 0.0019(4) 0.0012(4) 0.0086(4)
C92 0.0266(6) 0.0272(6) 0.0249(6) 0.0051(5) 0.0034(5) 0.0145(5)
C93 0.0301(7) 0.0278(7) 0.0326(7) 0.0082(5) 0.0007(6) 0.0142(6)
C94 0.0240(6) 0.0245(6) 0.0472(9) 0.0073(6) 0.0032(6) 0.0143(5)
C95 0.0254(6) 0.0268(7) 0.0438(8) 0.0031(6) 0.0097(6) 0.0157(5)
C96 0.0216(6) 0.0253(6) 0.0306(7) 0.0036(5) 0.0072(5) 0.0124(5)
C97 0.0162(5) 0.0209(5) 0.0197(5) 0.0023(4) 0.0042(4) 0.0087(4)
C98 0.0233(6) 0.0235(6) 0.0223(6) -0.0001(5) 0.0057(5) 0.0092(5)
C99 0.0383(8) 0.0310(7) 0.0224(6) 0.0009(5) 0.0119(6) 0.0134(6)
C100 0.0388(8) 0.0297(7) 0.0324(7) 0.0062(6) 0.0203(6) 0.0109(6)
C101 0.0243(6) 0.0235(6) 0.0358(7) 0.0025(5) 0.0129(5) 0.0055(5)
C102 0.0176(5) 0.0234(6) 0.0250(6) 0.0003(5) 0.0049(4) 0.0071(5)
C103 0.0180(5) 0.0196(5) 0.0167(5) 0.0018(4) 0.0029(4) 0.0076(4)
C104 0.0217(6) 0.0285(6) 0.0242(6) -0.0015(5) -0.0018(5) 0.0108(5)
C105 0.0291(7) 0.0329(7) 0.0230(6) -0.0028(5) -0.0039(5) 0.0092(6)
C106 0.0406(8) 0.0321(7) 0.0205(6) -0.0034(5) 0.0031(6) 0.0139(6)
C107 0.0356(8) 0.0392(8) 0.0247(6) -0.0030(6) 0.0082(6) 0.0204(6)
C108 0.0217(6) 0.0301(6) 0.0204(6) 0.0005(5) 0.0037(5) 0.0124(5)
C109 0.0235(6) 0.0180(6) 0.0361(7) 0.0074(5) 0.0008(5) 0.0039(5)
C110 0.0350(8) 0.0213(6) 0.0427(8) -0.0021(6) -0.0042(6) 0.0082(6)
C111 0.0169(5) 0.0165(5) 0.0230(6) -0.0001(4) 0.0031(4) 0.0068(4)
C112 0.0176(5) 0.0182(5) 0.0248(6) 0.0021(4) 0.0032(4) 0.0069(4)
C113 0.0202(6) 0.0186(6) 0.0413(8) 0.0087(5) 0.0054(5) 0.0066(5)
C114 0.0240(6) 0.0145(6) 0.0533(9) -0.0023(6) 0.0028(6) 0.0066(5)
C115 0.0280(7) 0.0213(6) 0.0402(8) -0.0114(5) 0.0032(6) 0.0092(5)
C116 0.0249(6) 0.0200(6) 0.0264(6) -0.0033(5) 0.0061(5) 0.0078(5)
C117 0.0219(5) 0.0161(5) 0.0151(5) 0.0025(4) 0.0040(4) 0.0090(4)
C118 0.0244(6) 0.0169(5) 0.0179(5) 0.0022(4) 0.0047(4) 0.0088(5)
C119 0.0376(7) 0.0174(5) 0.0206(6) 0.0016(4) 0.0074(5) 0.0139(5)
C120 0.0394(7) 0.0278(6) 0.0225(6) 0.0072(5) 0.0128(5) 0.0240(6)
C121 0.0247(6) 0.0287(6) 0.0228(6) 0.0085(5) 0.0084(5) 0.0157(5)
C122 0.0222(6) 0.0194(5) 0.0175(5) 0.0028(4) 0.0041(4) 0.0095(5)
C123 0.0225(6) 0.0173(5) 0.0173(5) 0.0011(4) 0.0057(4) 0.0094(4)
C124 0.0239(6) 0.0242(6) 0.0189(5) 0.0019(4) 0.0057(4) 0.0113(5)
C125 0.0322(7) 0.0333(7) 0.0171(5) 0.0029(5) 0.0036(5) 0.0200(6)
C126 0.0412(8) 0.0280(6) 0.0199(6) 0.0092(5) 0.0123(5) 0.0207(6)
C127 0.0305(7) 0.0199(6) 0.0265(6) 0.0061(5) 0.0123(5) 0.0103(5)
C128 0.0237(6) 0.0179(5) 0.0205(5) 0.0020(4) 0.0051(4) 0.0091(5)
C129 0.0195(5) 0.0131(5) 0.0207(5) 0.0023(4) 0.0033(4) 0.0061(4)
C130 0.0231(6) 0.0156(5) 0.0242(6) 0.0025(4) 0.0053(5) 0.0083(4)
C131 0.0218(6) 0.0224(6) 0.0392(7) 0.0048(5) 0.0057(5) 0.0116(5)
C132 0.0241(6) 0.0268(7) 0.0389(8) 0.0031(6) -0.0055(6) 0.0122(5)
C133 0.0307(7) 0.0238(6) 0.0233(6) 0.0010(5) -0.0042(5) 0.0105(5)
C134 0.0241(6) 0.0155(5) 0.0209(6) 0.0015(4) 0.0029(4) 0.0078(4)
N1 0.0150(4) 0.0130(4) 0.0211(5) 0.0041(3) 0.0028(4) 0.0051(4)
N2 0.0151(4) 0.0145(4) 0.0207(5) 0.0036(3) 0.0028(4) 0.0062(4)
N3 0.0139(4) 0.0130(4) 0.0188(4) 0.0023(3) 0.0014(3) 0.0053(3)
N4 0.0143(4) 0.0148(4) 0.0184(4) 0.0016(3) 0.0015(3) 0.0055(4)
B1 0.0211(6) 0.0155(6) 0.0203(6) 0.0018(5) 0.0063(5) 0.0079(5)
B2 0.0181(6) 0.0144(5) 0.0156(5) 0.0007(4) 0.0041(4) 0.0059(5)
F1 0.0392(5) 0.0253(4) 0.0257(4) 0.0063(3) 0.0150(3) 0.0127(4)
F2 0.0508(6) 0.0250(4) 0.0567(6) 0.0198(4) 0.0239(5) 0.0116(4)
F3 0.0445(6) 0.0144(4) 0.0751(8) -0.0020(4) 0.0083(5) 0.0071(4)
F4 0.0505(6) 0.0300(5) 0.0444(6) -0.0168(4) 0.0026(4) 0.0151(4)
F5 0.0490(5) 0.0278(4) 0.0249(4) -0.0026(3) 0.0138(4) 0.0136(4)
F6 0.0289(4) 0.0342(4) 0.0209(4) 0.0047(3) 0.0048(3) 0.0142(3)
F7 0.0394(5) 0.0614(7) 0.0296(5) 0.0101(4) -0.0064(4) 0.0165(5)
F8 0.0279(5) 0.0586(7) 0.0701(8) 0.0235(6) -0.0057(5) 0.0200(5)
F9 0.0291(5) 0.0381(5) 0.0808(8) 0.0083(5) 0.0180(5) 0.0220(4)
F10 0.0335(4) 0.0218(4) 0.0399(5) -0.0021(3) 0.0145(4) 0.0129(3)
F11 0.0266(4) 0.0200(4) 0.0331(4) 0.0042(3) 0.0086(3) 0.0055(3)
F12 0.0492(6) 0.0298(5) 0.0436(5) 0.0143(4) 0.0258(5) 0.0070(4)
F13 0.0799(8) 0.0384(5) 0.0256(4) 0.0161(4) 0.0208(5) 0.0278(5)
F14 0.0571(6) 0.0470(6) 0.0228(4) 0.0040(4) -0.0019(4) 0.0282(5)
F15 0.0288(4) 0.0340(4) 0.0264(4) 0.0022(3) 0.0017(3) 0.0112(4)
F16 0.0218(4) 0.0172(3) 0.0288(4) 0.0010(3) 0.0046(3) 0.0048(3)
F17 0.0434(5) 0.0193(4) 0.0381(5) -0.0059(3) 0.0067(4) 0.0133(4)
F18 0.0433(5) 0.0361(5) 0.0358(5) 0.0068(4) 0.0161(4) 0.0295(4)
F19 0.0207(4) 0.0399(5) 0.0383(5) 0.0075(4) 0.0067(3) 0.0148(4)
F20 0.0216(4) 0.0213(4) 0.0334(4) -0.0027(3) 0.0035(3) 0.0043(3)
F21 0.0276(4) 0.0246(4) 0.0208(4) 0.0052(3) 0.0060(3) 0.0081(3)
F22 0.0368(5) 0.0252(4) 0.0520(6) 0.0189(4) 0.0125(4) 0.0071(4)
F23 0.0425(6) 0.0132(4) 0.0797(8) -0.0037(4) 0.0048(5) 0.0058(4)
F24 0.0539(6) 0.0300(5) 0.0494(6) -0.0212(4) 0.0074(5) 0.0129(4)
F25 0.0479(5) 0.0289(4) 0.0251(4) -0.0052(3) 0.0149(4) 0.0103(4)
F26 0.0242(4) 0.0155(3) 0.0273(4) 0.0008(3) 0.0041(3) 0.0048(3)
F27 0.0502(5) 0.0177(4) 0.0323(4) -0.0039(3) 0.0082(4) 0.0148(4)
F28 0.0532(6) 0.0372(5) 0.0377(5) 0.0091(4) 0.0225(4) 0.0341(5)
F29 0.0248(4) 0.0416(5) 0.0370(5) 0.0115(4) 0.0115(3) 0.0200(4)
F30 0.0194(3) 0.0223(4) 0.0252(4) -0.0007(3) 0.0022(3) 0.0059(3)
F31 0.0215(4) 0.0352(4) 0.0225(4) 0.0025(3) 0.0013(3) 0.0083(3)
F32 0.0393(5) 0.0512(6) 0.0207(4) 0.0066(4) -0.0011(3) 0.0243(4)
F33 0.0566(6) 0.0403(5) 0.0250(4) 0.0180(4) 0.0156(4) 0.0260(5)
F34 0.0369(5) 0.0273(4) 0.0391(5) 0.0145(4) 0.0173(4) 0.0064(4)
F35 0.0218(4) 0.0197(3) 0.0278(4) 0.0044(3) 0.0028(3) 0.0044(3)
F36 0.0300(4) 0.0235(4) 0.0250(4) 0.0011(3) 0.0093(3) 0.0138(3)
F37 0.0272(4) 0.0411(5) 0.0540(6) 0.0039(4) 0.0111(4) 0.0212(4)
F38 0.0305(5) 0.0524(6) 0.0533(6) 0.0031(5) -0.0126(4) 0.0227(5)
F39 0.0446(5) 0.0453(5) 0.0226(4) -0.0020(4) -0.0101(4) 0.0190(4)
F40 0.0300(4) 0.0250(4) 0.0170(3) 0.0003(3) 0.0042(3) 0.0121(3)
Zn1 0.02019(7) 0.01547(7) 0.03508(9) 0.00945(6) 0.00301(6) 0.00365(6)
Zn2 0.01906(7) 0.01496(7) 0.02501(8) 0.00490(5) -0.00110(5) 0.00208(5)

loop_
_atom_type_symbol
_atom_type_description
_atom_type_scat_dispersion_real
_atom_type_scat_dispersion_imag
_atom_type_scat_source
C C 0.0033 0.0016 'International Tables Vol C Tables 4.2.6.8 and 6.1.1.4'
H H 0.0000 0.0000 'International Tables Vol C Tables 4.2.6.8 and 6.1.1.4'
N N 0.0061 0.0033 'International Tables Vol C Tables 4.2.6.8 and 6.1.1.4'
B B 0.0013 0.0007 'International Tables Vol C Tables 4.2.6.8 and 6.1.1.4'
F F 0.0171 0.0103 'International Tables Vol C Tables 4.2.6.8 and 6.1.1.4'
Zn Zn 0.2839 1.4301 'International Tables Vol C Tables 4.2.6.8 and 6.1.1.4'

loop_
_geom_angle_atom_site_label_1
_geom_angle_atom_site_label_2
_geom_angle_atom_site_label_3
_geom_angle
_geom_angle_site_symmetry_1
_geom_angle_site_symmetry_3
_geom_angle_publ_flag
N1 C1 N2 105.64(10) . . ?
N1 C1 Zn1 126.40(8) . . ?
N2 C1 Zn1 127.91(9) . . ?
C3 C2 N1 106.78(10) . . ?
C3 C2 H2 126.6 . . ?
N1 C2 H2 126.6 . . ?
C2 C3 N2 107.05(10) . . ?
C2 C3 H3 126.5 . . ?
N2 C3 H3 126.5 . . ?
N1 C4 C11 109.47(9) . . ?
N1 C4 C17 108.64(9) . . ?
C11 C4 C17 107.80(10) . . ?
N1 C4 C5 104.22(9) . . ?
C11 C4 C5 113.85(10) . . ?
C17 C4 C5 112.71(10) . . ?
C10 C5 C6 118.42(12) . . ?
C10 C5 C4 123.46(11) . . ?
C6 C5 C4 118.10(10) . . ?
C7 C6 C5 121.00(12) . . ?
C7 C6 H6 119.5 . . ?
C5 C6 H6 119.5 . . ?
C6 C7 C8 119.89(14) . . ?
C6 C7 H7 120.1 . . ?
C8 C7 H7 120.1 . . ?
C9 C8 C7 119.60(13) . . ?
C9 C8 H8 120.2 . . ?
C7 C8 H8 120.2 . . ?
C8 C9 C10 120.62(13) . . ?
C8 C9 H9 119.7 . . ?
C10 C9 H9 119.7 . . ?
C5 C10 C9 120.46(13) . . ?
C5 C10 H10 119.8 . . ?
C9 C10 H10 119.8 . . ?
C12 C11 C16 118.45(12) . . ?
C12 C11 C4 123.19(11) . . ?
C16 C11 C4 118.24(11) . . ?
C11 C12 C13 120.62(13) . . ?
C11 C12 H12 119.7 . . ?
C13 C12 H12 119.7 . . ?
C14 C13 C12 120.23(15) . . ?
C14 C13 H13 119.9 . . ?
C12 C13 H13 119.9 . . ?
C13 C14 C15 119.74(14) . . ?
C13 C14 H14 120.1 . . ?
C15 C14 H14 120.1 . . ?
C14 C15 C16 120.45(14) . . ?
C14 C15 H15 119.8 . . ?
C16 C15 H15 119.8 . . ?
C15 C16 C11 120.46(14) . . ?
C15 C16 H16 119.8 . . ?
C11 C16 H16 119.8 . . ?
C22 C17 C18 118.68(11) . . ?
C22 C17 C4 122.71(11) . . ?
C18 C17 C4 118.61(11) . . ?
C19 C18 C17 120.77(12) . . ?
C19 C18 H18 119.6 . . ?
C17 C18 H18 119.6 . . ?
C20 C19 C18 120.05(12) . . ?
C20 C19 H19 120.0 . . ?
C18 C19 H19 120.0 . . ?
C19 C20 C21 119.67(12) . . ?
C19 C20 H20 120.2 . . ?
C21 C20 H20 120.2 . . ?
C20 C21 C22 120.32(12) . . ?
C20 C21 H21 119.8 . . ?
C22 C21 H21 119.8 . . ?
C17 C22 C21 120.48(12) . . ?
C17 C22 H22 119.8 . . ?
C21 C22 H22 119.8 . . ?
N2 C23 C30 109.30(9) . . ?
N2 C23 C36 106.15(9) . . ?
C30 C23 C36 111.76(10) . . ?
N2 C23 C24 106.95(9) . . ?
C30 C23 C24 109.08(9) . . ?
C36 C23 C24 113.38(9) . . ?
C29 C24 C25 118.44(11) . . ?
C29 C24 C23 122.94(11) . . ?
C25 C24 C23 118.54(10) . . ?
C26 C25 C24 121.01(12) . . ?
C26 C25 H25 119.5 . . ?
C24 C25 H25 119.5 . . ?
C25 C26 C27 120.00(12) . . ?
C25 C26 H26 120.0 . . ?
C27 C26 H26 120.0 . . ?
C28 C27 C26 119.42(12) . . ?
C28 C27 H27 120.3 . . ?
C26 C27 H27 120.3 . . ?
C27 C28 C29 120.82(12) . . ?
C27 C28 H28 119.6 . . ?
C29 C28 H28 119.6 . . ?
C24 C29 C28 120.29(12) . . ?
C24 C29 H29 119.9 . . ?
C28 C29 H29 119.9 . . ?
C35 C30 C31 118.49(12) . . ?
C35 C30 C23 123.89(11) . . ?
C31 C30 C23 117.61(10) . . ?
C32 C31 C30 120.90(12) . . ?
C32 C31 H31 119.5 . . ?
C30 C31 H31 119.5 . . ?
C31 C32 C33 120.04(13) . . ?
C31 C32 H32 120.0 . . ?
C33 C32 H32 120.0 . . ?
C34 C33 C32 119.65(13) . . ?
C34 C33 H33 120.2 . . ?
C32 C33 H33 120.2 . . ?
C33 C34 C35 120.51(13) . . ?
C33 C34 H34 119.7 . . ?
C35 C34 H34 119.7 . . ?
C30 C35 C34 120.40(13) . . ?
C30 C35 H35 119.8 . . ?
C34 C35 H35 119.8 . . ?
C41 C36 C37 117.92(11) . . ?
C41 C36 C23 122.15(11) . . ?
C37 C36 C23 119.92(11) . . ?
C38 C37 C36 120.82(12) . . ?
C38 C37 H37 119.6 . . ?
C36 C37 H37 119.6 . . ?
C37 C38 C39 120.35(12) . . ?
C37 C38 H38 119.8 . . ?
C39 C38 H38 119.8 . . ?
C40 C39 C38 119.43(12) . . ?
C40 C39 H39 120.3 . . ?
C38 C39 H39 120.3 . . ?
C39 C40 C41 120.36(12) . . ?
C39 C40 H40 119.8 . . ?
C41 C40 H40 119.8 . . ?
C36 C41 C40 121.11(12) . . ?
C36 C41 H41 119.4 . . ?
C40 C41 H41 119.4 . . ?
C43 C42 Zn1 112.60(11) . . ?
C43 C42 H42A 109.1 . . ?
Zn1 C42 H42A 109.1 . . ?
C43 C42 H42B 109.1 . . ?
Zn1 C42 H42B 109.1 . . ?
H42A C42 H42B 107.8 . . ?
C42 C43 H43A 109.5 . . ?
C42 C43 H43B 109.5 . . ?
H43A C43 H43B 109.5 . . ?
C42 C43 H43C 109.5 . . ?
H43A C43 H43C 109.5 . . ?
H43B C43 H43C 109.5 . . ?
C49 C44 C45 112.91(12) . . ?
C49 C44 B1 127.32(11) . . ?
C45 C44 B1 119.41(11) . . ?
F1 C45 C46 116.12(12) . . ?
F1 C45 C44 119.03(11) . . ?
C46 C45 C44 124.85(13) . . ?
F2 C46 C47 119.96(13) . . ?
F2 C46 C45 120.69(14) . . ?
C47 C46 C45 119.34(13) . . ?
F3 C47 C48 120.75(14) . . ?
F3 C47 C46 120.52(15) . . ?
C48 C47 C46 118.73(13) . . ?
F4 C48 C47 120.17(13) . . ?
F4 C48 C49 119.99(14) . . ?
C47 C48 C49 119.84(13) . . ?
F5 C49 C44 120.78(12) . . ?
F5 C49 C48 114.91(12) . . ?
C44 C49 C48 124.30(13) . . ?
C51 C50 C55 113.47(12) . . ?
C51 C50 B1 127.05(11) . . ?
C55 C50 B1 119.40(12) . . ?
F6 C51 C52 114.89(13) . . ?
F6 C51 C50 121.36(12) . . ?
C52 C51 C50 123.75(13) . . ?
F7 C52 C53 119.79(14) . . ?
F7 C52 C51 120.51(14) . . ?
C53 C52 C51 119.69(14) . . ?
F8 C53 C54 120.52(15) . . ?
F8 C53 C52 120.43(16) . . ?
C54 C53 C52 119.03(14) . . ?
F9 C54 C53 119.93(14) . . ?
F9 C54 C55 120.65(15) . . ?
C53 C54 C55 119.42(13) . . ?
F10 C55 C54 116.23(12) . . ?
F10 C55 C50 119.22(12) . . ?
C54 C55 C50 124.53(14) . . ?
C57 C56 C61 113.14(12) . . ?
C57 C56 B1 127.24(12) . . ?
C61 C56 B1 119.31(11) . . ?
F11 C57 C56 121.63(12) . . ?
F11 C57 C58 114.66(12) . . ?
C56 C57 C58 123.70(14) . . ?
F12 C58 C59 119.89(13) . . ?
F12 C58 C57 120.01(14) . . ?
C59 C58 C57 120.09(14) . . ?
F13 C59 C58 120.56(15) . . ?
F13 C59 C60 120.28(15) . . ?
C58 C59 C60 119.14(13) . . ?
F14 C60 C59 120.05(13) . . ?
F14 C60 C61 120.86(14) . . ?
C59 C60 C61 119.07(14) . . ?
F15 C61 C60 115.69(13) . . ?
F15 C61 C56 119.48(12) . . ?
C60 C61 C56 124.83(14) . . ?
C67 C62 C63 113.07(11) . . ?
C67 C62 B1 126.70(11) . . ?
C63 C62 B1 119.61(11) . . ?
F16 C63 C64 115.85(11) . . ?
F16 C63 C62 119.02(11) . . ?
C64 C63 C62 125.12(12) . . ?
F17 C64 C65 120.14(12) . . ?
F17 C64 C63 120.90(12) . . ?
C65 C64 C63 118.95(12) . . ?
F18 C65 C66 120.32(13) . . ?
F18 C65 C64 120.70(13) . . ?
C66 C65 C64 118.97(11) . . ?
F19 C66 C65 119.39(12) . . ?
F19 C66 C67 120.64(12) . . ?
C65 C66 C67 119.96(12) . . ?
F20 C67 C62 121.04(11) . . ?
F20 C67 C66 115.05(11) . . ?
C62 C67 C66 123.90(12) . . ?
N3 C68 N4 105.79(10) . . ?
N3 C68 Zn2 127.92(8) . . ?
N4 C68 Zn2 126.07(8) . . ?
C70 C69 N3 106.76(10) . . ?
C70 C69 H69 126.6 . . ?
N3 C69 H69 126.6 . . ?
C69 C70 N4 106.99(10) . . ?
C69 C70 H70 126.5 . . ?
N4 C70 H70 126.5 . . ?
N3 C71 C84 109.57(9) . . ?
N3 C71 C78 108.09(9) . . ?
C84 C71 C78 108.36(9) . . ?
N3 C71 C72 104.43(9) . . ?
C84 C71 C72 113.36(9) . . ?
C78 C71 C72 112.83(9) . . ?
C73 C72 C77 118.31(11) . . ?
C73 C72 C71 123.32(11) . . ?
C77 C72 C71 118.33(10) . . ?
C72 C73 C74 120.38(13) . . ?
C72 C73 H73 119.8 . . ?
C74 C73 H73 119.8 . . ?
C75 C74 C73 120.58(13) . . ?
C75 C74 H74 119.7 . . ?
C73 C74 H74 119.7 . . ?
C74 C75 C76 119.67(13) . . ?
C74 C75 H75 120.2 . . ?
C76 C75 H75 120.2 . . ?
C77 C76 C75 120.00(14) . . ?
C77 C76 H76 120.0 . . ?
C75 C76 H76 120.0 . . ?
C76 C77 C72 121.03(12) . . ?
C76 C77 H77 119.5 . . ?
C72 C77 H77 119.5 . . ?
C79 C78 C83 118.67(11) . . ?
C79 C78 C71 122.96(11) . . ?
C83 C78 C71 118.36(10) . . ?
C78 C79 C80 120.61(12) . . ?
C78 C79 H79 119.7 . . ?
C80 C79 H79 119.7 . . ?
C81 C80 C79 120.29(12) . . ?
C81 C80 H80 119.9 . . ?
C79 C80 H80 119.9 . . ?
C80 C81 C82 119.66(12) . . ?
C80 C81 H81 120.2 . . ?
C82 C81 H81 120.2 . . ?
C81 C82 C83 120.10(12) . . ?
C81 C82 H82 119.9 . . ?
C83 C82 H82 119.9 . . ?
C82 C83 C78 120.62(12) . . ?
C82 C83 H83 119.7 . . ?
C78 C83 H83 119.7 . . ?
C89 C84 C85 118.45(11) . . ?
C89 C84 C71 123.75(10) . . ?
C85 C84 C71 117.75(11) . . ?
C86 C85 C84 120.44(12) . . ?
C86 C85 H85 119.8 . . ?
C84 C85 H85 119.8 . . ?
C87 C86 C85 120.60(12) . . ?
C87 C86 H86 119.7 . . ?
C85 C86 H86 119.7 . . ?
C88 C87 C86 119.34(12) . . ?
C88 C87 H87 120.3 . . ?
C86 C87 H87 120.3 . . ?
C87 C88 C89 120.44(13) . . ?
C87 C88 H88 119.8 . . ?
C89 C88 H88 119.8 . . ?
C84 C89 C88 120.66(12) . . ?
C84 C89 H89 119.7 . . ?
C88 C89 H89 119.7 . . ?
N4 C90 C103 108.19(9) . . ?
N4 C90 C91 107.67(9) . . ?
C103 C90 C91 110.28(10) . . ?
N4 C90 C97 106.50(9) . . ?
C103 C90 C97 110.35(10) . . ?
C91 C90 C97 113.61(9) . . ?
C96 C91 C92 118.47(12) . . ?
C96 C91 C90 122.37(11) . . ?
C92 C91 C90 119.10(11) . . ?
C93 C92 C91 120.84(13) . . ?
C93 C92 H92 119.6 . . ?
C91 C92 H92 119.6 . . ?
C94 C93 C92 120.09(14) . . ?
C94 C93 H93 120.0 . . ?
C92 C93 H93 120.0 . . ?
C95 C94 C93 119.48(13) . . ?
C95 C94 H94 120.3 . . ?
C93 C94 H94 120.3 . . ?
C94 C95 C96 120.65(13) . . ?
C94 C95 H95 119.7 . . ?
C96 C95 H95 119.7 . . ?
C91 C96 C95 120.45(13) . . ?
C91 C96 H96 119.8 . . ?
C95 C96 H96 119.8 . . ?
C102 C97 C98 118.02(11) . . ?
C102 C97 C90 121.56(11) . . ?
C98 C97 C90 120.39(11) . . ?
C99 C98 C97 120.57(13) . . ?
C99 C98 H98 119.7 . . ?
C97 C98 H98 119.7 . . ?
C100 C99 C98 120.40(13) . . ?
C100 C99 H99 119.8 . . ?
C98 C99 H99 119.8 . . ?
C101 C100 C99 119.58(13) . . ?
C101 C100 H100 120.2 . . ?
C99 C100 H100 120.2 . . ?
C100 C101 C102 120.45(13) . . ?
C100 C101 H101 119.8 . . ?
C102 C101 H101 119.8 . . ?
C101 C102 C97 120.97(12) . . ?
C101 C102 H102 119.5 . . ?
C97 C102 H102 119.5 . . ?
C108 C103 C104 118.50(12) . . ?
C108 C103 C90 122.96(11) . . ?
C104 C103 C90 118.47(11) . . ?
C105 C104 C103 120.57(13) . . ?
C105 C104 H104 119.7 . . ?
C103 C104 H104 119.7 . . ?
C106 C105 C104 120.30(13) . . ?
C106 C105 H105 119.9 . . ?
C104 C105 H105 119.9 . . ?
C107 C106 C105 119.66(13) . . ?
C107 C106 H106 120.2 . . ?
C105 C106 H106 120.2 . . ?
C106 C107 C108 120.39(13) . . ?
C106 C107 H107 119.8 . . ?
C108 C107 H107 119.8 . . ?
C103 C108 C107 120.56(12) . . ?
C103 C108 H108 119.7 . . ?
C107 C108 H108 119.7 . . ?
C110 C109 Zn2 108.79(10) . . ?
C110 C109 H10A 109.9 . . ?
Zn2 C109 H10A 109.9 . . ?
C110 C109 H10B 109.9 . . ?
Zn2 C109 H10B 109.9 . . ?
H10A C109 H10B 108.3 . . ?
C109 C110 H11A 109.5 . . ?
C109 C110 H11B 109.5 . . ?
H11A C110 H11B 109.5 . . ?
C109 C110 H11C 109.5 . . ?
H11A C110 H11C 109.5 . . ?
H11B C110 H11C 109.5 . . ?
C116 C111 C112 112.85(11) . . ?
C116 C111 B2 126.83(11) . . ?
C112 C111 B2 119.79(11) . . ?
F21 C112 C113 115.88(12) . . ?
F21 C112 C111 119.16(11) . . ?
C113 C112 C111 124.94(12) . . ?
F22 C113 C114 120.18(13) . . ?
F22 C113 C112 120.55(13) . . ?
C114 C113 C112 119.27(13) . . ?
F23 C114 C115 120.90(14) . . ?
F23 C114 C113 120.38(15) . . ?
C115 C114 C113 118.72(12) . . ?
F24 C115 C114 120.14(13) . . ?
F24 C115 C116 119.97(14) . . ?
C114 C115 C116 119.88(13) . . ?
F25 C116 C111 120.42(11) . . ?
F25 C116 C115 115.24(12) . . ?
C111 C116 C115 124.32(13) . . ?
C122 C117 C118 113.11(11) . . ?
C122 C117 B2 126.93(11) . . ?
C118 C117 B2 119.39(11) . . ?
F26 C118 C119 115.67(11) . . ?
F26 C118 C117 119.27(10) . . ?
C119 C118 C117 125.04(12) . . ?
F27 C119 C120 120.41(12) . . ?
F27 C119 C118 120.72(13) . . ?
C120 C119 C118 118.86(12) . . ?
F28 C120 C121 120.41(13) . . ?
F28 C120 C119 120.41(13) . . ?
C121 C120 C119 119.18(12) . . ?
F29 C121 C120 119.44(12) . . ?
F29 C121 C122 120.74(12) . . ?
C120 C121 C122 119.82(12) . . ?
F30 C122 C117 120.75(10) . . ?
F30 C122 C121 115.25(11) . . ?
C117 C122 C121 123.99(12) . . ?
C128 C123 C124 112.93(11) . . ?
C128 C123 B2 126.89(11) . . ?
C124 C123 B2 119.80(11) . . ?
F31 C124 C125 115.77(12) . . ?
F31 C124 C123 119.29(11) . . ?
C125 C124 C123 124.94(13) . . ?
F32 C125 C126 119.92(12) . . ?
F32 C125 C124 120.90(13) . . ?
C126 C125 C124 119.16(13) . . ?
F33 C126 C127 120.59(13) . . ?
F33 C126 C125 120.48(13) . . ?
C127 C126 C125 118.92(12) . . ?
F34 C127 C126 119.82(12) . . ?
F34 C127 C128 120.25(13) . . ?
C126 C127 C128 119.93(13) . . ?
F35 C128 C127 114.38(11) . . ?
F35 C128 C123 121.56(11) . . ?
C127 C128 C123 124.06(12) . . ?
C134 C129 C130 113.62(11) . . ?
C134 C129 B2 126.33(11) . . ?
C130 C129 B2 119.98(11) . . ?
F36 C130 C131 116.01(11) . . ?
F36 C130 C129 119.44(11) . . ?
C131 C130 C129 124.52(12) . . ?
F37 C131 C132 119.96(13) . . ?
F37 C131 C130 120.85(13) . . ?
C132 C131 C130 119.19(13) . . ?
F38 C132 C131 120.49(14) . . ?
F38 C132 C133 120.34(14) . . ?
C131 C132 C133 119.16(13) . . ?
F39 C133 C132 119.67(13) . . ?
F39 C133 C134 120.51(13) . . ?
C132 C133 C134 119.82(13) . . ?
F40 C134 C133 115.30(11) . . ?
F40 C134 C129 121.16(11) . . ?
C133 C134 C129 123.54(12) . . ?
C1 N1 C2 110.34(10) . . ?
C1 N1 C4 122.02(9) . . ?
C2 N1 C4 127.63(10) . . ?
C1 N2 C3 110.16(10) . . ?
C1 N2 C23 123.30(10) . . ?
C3 N2 C23 126.44(10) . . ?
C68 N3 C69 110.20(10) . . ?
C68 N3 C71 121.72(9) . . ?
C69 N3 C71 127.88(10) . . ?
C68 N4 C70 110.24(10) . . ?
C68 N4 C90 123.51(10) . . ?
C70 N4 C90 125.56(10) . . ?
C50 B1 C44 102.40(9) . . ?
C50 B1 C62 113.59(10) . . ?
C44 B1 C62 113.97(10) . . ?
C50 B1 C56 112.76(10) . . ?
C44 B1 C56 113.69(10) . . ?
C62 B1 C56 100.95(9) . . ?
C129 B2 C111 101.83(9) . . ?
C129 B2 C117 113.58(9) . . ?
C111 B2 C117 113.90(10) . . ?
C129 B2 C123 112.32(10) . . ?
C111 B2 C123 114.83(10) . . ?
C117 B2 C123 100.93(9) . . ?
C42 Zn1 C1 175.30(6) . . ?
C109 Zn2 C68 168.47(6) . . ?

loop_
_geom_bond_atom_site_label_1
_geom_bond_atom_site_label_2
_geom_bond_distance
_geom_bond_site_symmetry_2
_geom_bond_publ_flag
C1 N1 1.3533(15) . ?
C1 N2 1.3540(14) . ?
C1 Zn1 1.9620(11) . ?
C2 C3 1.3541(17) . ?
C2 N1 1.3798(15) . ?
C2 H2 0.9500 . ?
C3 N2 1.3794(15) . ?
C3 H3 0.9500 . ?
C4 N1 1.5018(14) . ?
C4 C11 1.5406(17) . ?
C4 C17 1.5410(16) . ?
C4 C5 1.5435(16) . ?
C5 C10 1.3917(17) . ?
C5 C6 1.4026(18) . ?
C6 C7 1.3870(19) . ?
C6 H6 0.9500 . ?
C7 C8 1.395(2) . ?
C7 H7 0.9500 . ?
C8 C9 1.379(2) . ?
C8 H8 0.9500 . ?
C9 C10 1.3968(19) . ?
C9 H9 0.9500 . ?
C10 H10 0.9500 . ?
C11 C12 1.3897(18) . ?
C11 C16 1.4046(17) . ?
C12 C13 1.4012(19) . ?
C12 H12 0.9500 . ?
C13 C14 1.379(2) . ?
C13 H13 0.9500 . ?
C14 C15 1.385(2) . ?
C14 H14 0.9500 . ?
C15 C16 1.390(2) . ?
C15 H15 0.9500 . ?
C16 H16 0.9500 . ?
C17 C22 1.3881(17) . ?
C17 C18 1.4006(17) . ?
C18 C19 1.3885(17) . ?
C18 H18 0.9500 . ?
C19 C20 1.3860(19) . ?
C19 H19 0.9500 . ?
C20 C21 1.3876(19) . ?
C20 H20 0.9500 . ?
C21 C22 1.3946(18) . ?
C21 H21 0.9500 . ?
C22 H22 0.9500 . ?
C23 N2 1.5047(15) . ?
C23 C30 1.5354(16) . ?
C23 C36 1.5438(16) . ?
C23 C24 1.5484(16) . ?
C24 C29 1.3897(17) . ?
C24 C25 1.4021(17) . ?
C25 C26 1.3893(17) . ?
C25 H25 0.9500 . ?
C26 C27 1.390(2) . ?
C26 H26 0.9500 . ?
C27 C28 1.381(2) . ?
C27 H27 0.9500 . ?
C28 C29 1.3987(18) . ?
C28 H28 0.9500 . ?
C29 H29 0.9500 . ?
C30 C35 1.3905(17) . ?
C30 C31 1.4015(17) . ?
C31 C32 1.3857(18) . ?
C31 H31 0.9500 . ?
C32 C33 1.390(2) . ?
C32 H32 0.9500 . ?
C33 C34 1.380(2) . ?
C33 H33 0.9500 . ?
C34 C35 1.3969(19) . ?
C34 H34 0.9500 . ?
C35 H35 0.9500 . ?
C36 C41 1.3935(17) . ?
C36 C37 1.4093(17) . ?
C37 C38 1.3891(18) . ?
C37 H37 0.9500 . ?
C38 C39 1.392(2) . ?
C38 H38 0.9500 . ?
C39 C40 1.3843(19) . ?
C39 H39 0.9500 . ?
C40 C41 1.3950(17) . ?
C40 H40 0.9500 . ?
C41 H41 0.9500 . ?
C42 C43 1.530(2) . ?
C42 Zn1 1.9305(13) . ?
C42 H42A 0.9900 . ?
C42 H42B 0.9900 . ?
C43 H43A 0.9800 . ?
C43 H43B 0.9800 . ?
C43 H43C 0.9800 . ?
C44 C49 1.3859(18) . ?
C44 C45 1.3922(18) . ?
C44 B1 1.6547(18) . ?
C45 F1 1.3530(15) . ?
C45 C46 1.3829(18) . ?
C46 F2 1.3438(17) . ?
C46 C47 1.379(2) . ?
C47 F3 1.3381(16) . ?
C47 C48 1.371(2) . ?
C48 F4 1.3444(17) . ?
C48 C49 1.3913(19) . ?
C49 F5 1.3510(16) . ?
C50 C51 1.3912(19) . ?
C50 C55 1.3922(17) . ?
C50 B1 1.6543(19) . ?
C51 F6 1.3490(15) . ?
C51 C52 1.3900(19) . ?
C52 F7 1.3425(18) . ?
C52 C53 1.376(2) . ?
C53 F8 1.3392(17) . ?
C53 C54 1.376(3) . ?
C54 F9 1.3459(17) . ?
C54 C55 1.379(2) . ?
C55 F10 1.3546(17) . ?
C56 C57 1.3910(18) . ?
C56 C61 1.3975(19) . ?
C56 B1 1.6635(18) . ?
C57 F11 1.3490(16) . ?
C57 C58 1.3933(18) . ?
C58 F12 1.3471(17) . ?
C58 C59 1.369(2) . ?
C59 F13 1.3463(15) . ?
C59 C60 1.377(2) . ?
C60 F14 1.3427(18) . ?
C60 C61 1.3836(19) . ?
C61 F15 1.3482(17) . ?
C62 C67 1.3903(17) . ?
C62 C63 1.3946(17) . ?
C62 B1 1.6576(18) . ?
C63 F16 1.3531(14) . ?
C63 C64 1.3831(17) . ?
C64 F17 1.3427(15) . ?
C64 C65 1.379(2) . ?
C65 F18 1.3414(14) . ?
C65 C66 1.376(2) . ?
C66 F19 1.3429(15) . ?
C66 C67 1.3909(17) . ?
C67 F20 1.3518(15) . ?
C68 N3 1.3507(14) . ?
C68 N4 1.3520(14) . ?
C68 Zn2 1.9610(11) . ?
C69 C70 1.3538(17) . ?
C69 N3 1.3832(14) . ?
C69 H69 0.9500 . ?
C70 N4 1.3785(15) . ?
C70 H70 0.9500 . ?
C71 N3 1.5039(14) . ?
C71 C84 1.5397(16) . ?
C71 C78 1.5402(16) . ?
C71 C72 1.5440(16) . ?
C72 C73 1.3950(17) . ?
C72 C77 1.4054(18) . ?
C73 C74 1.3990(19) . ?
C73 H73 0.9500 . ?
C74 C75 1.381(2) . ?
C74 H74 0.9500 . ?
C75 C76 1.393(2) . ?
C75 H75 0.9500 . ?
C76 C77 1.3861(18) . ?
C76 H76 0.9500 . ?
C77 H77 0.9500 . ?
C78 C79 1.3884(17) . ?
C78 C83 1.4012(17) . ?
C79 C80 1.3935(17) . ?
C79 H79 0.9500 . ?
C80 C81 1.3867(19) . ?
C80 H80 0.9500 . ?
C81 C82 1.3872(19) . ?
C81 H81 0.9500 . ?
C82 C83 1.3905(17) . ?
C82 H82 0.9500 . ?
C83 H83 0.9500 . ?
C84 C89 1.3925(17) . ?
C84 C85 1.4037(16) . ?
C85 C86 1.3899(18) . ?
C85 H85 0.9500 . ?
C86 C87 1.389(2) . ?
C86 H86 0.9500 . ?
C87 C88 1.383(2) . ?
C87 H87 0.9500 . ?
C88 C89 1.3981(18) . ?
C88 H88 0.9500 . ?
C89 H89 0.9500 . ?
C90 N4 1.5038(14) . ?
C90 C103 1.5380(16) . ?
C90 C91 1.5436(16) . ?
C90 C97 1.5452(16) . ?
C91 C96 1.3894(17) . ?
C91 C92 1.4005(18) . ?
C92 C93 1.3918(18) . ?
C92 H92 0.9500 . ?
C93 C94 1.388(2) . ?
C93 H93 0.9500 . ?
C94 C95 1.381(2) . ?
C94 H94 0.9500 . ?
C95 C96 1.3972(18) . ?
C95 H95 0.9500 . ?
C96 H96 0.9500 . ?
C97 C102 1.3993(17) . ?
C97 C98 1.4045(17) . ?
C98 C99 1.3924(19) . ?
C98 H98 0.9500 . ?
C99 C100 1.390(2) . ?
C99 H99 0.9500 . ?
C100 C101 1.379(2) . ?
C100 H100 0.9500 . ?
C101 C102 1.3908(18) . ?
C101 H101 0.9500 . ?
C102 H102 0.9500 . ?
C103 C108 1.3864(17) . ?
C103 C104 1.4006(17) . ?
C104 C105 1.3861(19) . ?
C104 H104 0.9500 . ?
C105 C106 1.385(2) . ?
C105 H105 0.9500 . ?
C106 C107 1.376(2) . ?
C106 H106 0.9500 . ?
C107 C108 1.3959(19) . ?
C107 H107 0.9500 . ?
C108 H108 0.9500 . ?
C109 C110 1.535(2) . ?
C109 Zn2 1.9240(13) . ?
C109 H10A 0.9900 . ?
C109 H10B 0.9900 . ?
C110 H11A 0.9800 . ?
C110 H11B 0.9800 . ?
C110 H11C 0.9800 . ?
C111 C116 1.3862(17) . ?
C111 C112 1.3915(17) . ?
C111 B2 1.6549(18) . ?
C112 F21 1.3515(15) . ?
C112 C113 1.3838(18) . ?
C113 F22 1.3453(17) . ?
C113 C114 1.379(2) . ?
C114 F23 1.3393(15) . ?
C114 C115 1.370(2) . ?
C115 F24 1.3431(17) . ?
C115 C116 1.3912(19) . ?
C116 F25 1.3476(16) . ?
C117 C122 1.3891(17) . ?
C117 C118 1.3930(17) . ?
C117 B2 1.6556(17) . ?
C118 F26 1.3531(15) . ?
C118 C119 1.3849(17) . ?
C119 F27 1.3396(15) . ?
C119 C120 1.378(2) . ?
C120 F28 1.3429(14) . ?
C120 C121 1.374(2) . ?
C121 F29 1.3434(15) . ?
C121 C122 1.3906(17) . ?
C122 F30 1.3560(14) . ?
C123 C128 1.3929(17) . ?
C123 C124 1.3952(18) . ?
C123 B2 1.6592(17) . ?
C124 F31 1.3496(15) . ?
C124 C125 1.3840(18) . ?
C125 F32 1.3385(16) . ?
C125 C126 1.380(2) . ?
C126 F33 1.3412(15) . ?
C126 C127 1.374(2) . ?
C127 F34 1.3476(16) . ?
C127 C128 1.3911(17) . ?
C128 F35 1.3516(15) . ?
C129 C134 1.3911(17) . ?
C129 C130 1.3935(17) . ?
C129 B2 1.6493(18) . ?
C130 F36 1.3539(15) . ?
C130 C131 1.3788(18) . ?
C131 F37 1.3448(16) . ?
C131 C132 1.376(2) . ?
C132 F38 1.3397(16) . ?
C132 C133 1.377(2) . ?
C133 F39 1.3420(16) . ?
C133 C134 1.3870(18) . ?
C134 F40 1.3464(14) . ?

loop_
_geom_torsion_atom_site_label_1
_geom_torsion_atom_site_label_2
_geom_torsion_atom_site_label_3
_geom_torsion_atom_site_label_4
_geom_torsion
_geom_torsion_site_symmetry_1
_geom_torsion_site_symmetry_2
_geom_torsion_site_symmetry_3
_geom_torsion_site_symmetry_4
_geom_torsion_publ_flag
N1 C2 C3 N2 -0.39(14) . . . . ?
N1 C4 C5 C10 127.81(12) . . . . ?
C11 C4 C5 C10 8.60(16) . . . . ?
C17 C4 C5 C10 -114.58(13) . . . . ?
N1 C4 C5 C6 -50.33(14) . . . . ?
C11 C4 C5 C6 -169.54(11) . . . . ?
C17 C4 C5 C6 67.28(14) . . . . ?
C10 C5 C6 C7 1.22(19) . . . . ?
C4 C5 C6 C7 179.46(12) . . . . ?
C5 C6 C7 C8 -0.7(2) . . . . ?
C6 C7 C8 C9 -0.4(2) . . . . ?
C7 C8 C9 C10 0.9(2) . . . . ?
C6 C5 C10 C9 -0.75(19) . . . . ?
C4 C5 C10 C9 -178.89(12) . . . . ?
C8 C9 C10 C5 -0.3(2) . . . . ?
N1 C4 C11 C12 2.13(16) . . . . ?
C17 C4 C11 C12 -115.87(13) . . . . ?
C5 C4 C11 C12 118.31(13) . . . . ?
N1 C4 C11 C16 177.98(10) . . . . ?
C17 C4 C11 C16 59.98(14) . . . . ?
C5 C4 C11 C16 -65.84(14) . . . . ?
C16 C11 C12 C13 2.2(2) . . . . ?
C4 C11 C12 C13 178.05(13) . . . . ?
C11 C12 C13 C14 -0.1(2) . . . . ?
C12 C13 C14 C15 -1.5(2) . . . . ?
C13 C14 C15 C16 1.1(2) . . . . ?
C14 C15 C16 C11 1.1(2) . . . . ?
C12 C11 C16 C15 -2.67(19) . . . . ?
C4 C11 C16 C15 -178.73(12) . . . . ?
N1 C4 C17 C22 109.76(13) . . . . ?
C11 C4 C17 C22 -131.71(12) . . . . ?
C5 C4 C17 C22 -5.22(16) . . . . ?
N1 C4 C17 C18 -70.87(13) . . . . ?
C11 C4 C17 C18 47.66(14) . . . . ?
C5 C4 C17 C18 174.16(11) . . . . ?
C22 C17 C18 C19 -2.39(19) . . . . ?
C4 C17 C18 C19 178.22(11) . . . . ?
C17 C18 C19 C20 1.5(2) . . . . ?
C18 C19 C20 C21 0.1(2) . . . . ?
C19 C20 C21 C22 -0.9(2) . . . . ?
C18 C17 C22 C21 1.64(19) . . . . ?
C4 C17 C22 C21 -178.99(12) . . . . ?
C20 C21 C22 C17 0.0(2) . . . . ?
N2 C23 C24 C29 96.67(13) . . . . ?
C30 C23 C24 C29 -145.23(12) . . . . ?
C36 C23 C24 C29 -19.99(16) . . . . ?
N2 C23 C24 C25 -79.99(13) . . . . ?
C30 C23 C24 C25 38.12(14) . . . . ?
C36 C23 C24 C25 163.35(11) . . . . ?
C29 C24 C25 C26 -1.37(19) . . . . ?
C23 C24 C25 C26 175.44(12) . . . . ?
C24 C25 C26 C27 0.5(2) . . . . ?
C25 C26 C27 C28 0.1(2) . . . . ?
C26 C27 C28 C29 0.0(2) . . . . ?
C25 C24 C29 C28 1.53(19) . . . . ?
C23 C24 C29 C28 -175.13(12) . . . . ?
C27 C28 C29 C24 -0.9(2) . . . . ?
N2 C23 C30 C35 -10.01(15) . . . . ?
C36 C23 C30 C35 107.20(13) . . . . ?
C24 C23 C30 C35 -126.63(12) . . . . ?
N2 C23 C30 C31 168.79(10) . . . . ?
C36 C23 C30 C31 -74.00(13) . . . . ?
C24 C23 C30 C31 52.17(14) . . . . ?
C35 C30 C31 C32 0.17(19) . . . . ?
C23 C30 C31 C32 -178.70(12) . . . . ?
C30 C31 C32 C33 0.2(2) . . . . ?
C31 C32 C33 C34 -0.6(2) . . . . ?
C32 C33 C34 C35 0.8(2) . . . . ?
C31 C30 C35 C34 -0.04(19) . . . . ?
C23 C30 C35 C34 178.75(12) . . . . ?
C33 C34 C35 C30 -0.4(2) . . . . ?
N2 C23 C36 C41 131.60(11) . . . . ?
C30 C23 C36 C41 12.51(15) . . . . ?
C24 C23 C36 C41 -111.27(13) . . . . ?
N2 C23 C36 C37 -46.81(14) . . . . ?
C30 C23 C36 C37 -165.90(11) . . . . ?
C24 C23 C36 C37 70.32(14) . . . . ?
C41 C36 C37 C38 0.26(18) . . . . ?
C23 C36 C37 C38 178.74(11) . . . . ?
C36 C37 C38 C39 -0.4(2) . . . . ?
C37 C38 C39 C40 0.3(2) . . . . ?
C38 C39 C40 C41 -0.1(2) . . . . ?
C37 C36 C41 C40 -0.04(18) . . . . ?
C23 C36 C41 C40 -178.47(11) . . . . ?
C39 C40 C41 C36 0.0(2) . . . . ?
C49 C44 C45 F1 -177.74(12) . . . . ?
B1 C44 C45 F1 -4.11(18) . . . . ?
C49 C44 C45 C46 1.6(2) . . . . ?
B1 C44 C45 C46 175.24(13) . . . . ?
F1 C45 C46 F2 -1.7(2) . . . . ?
C44 C45 C46 F2 178.97(13) . . . . ?
F1 C45 C46 C47 179.04(13) . . . . ?
C44 C45 C46 C47 -0.3(2) . . . . ?
F2 C46 C47 F3 -0.2(2) . . . . ?
C45 C46 C47 F3 179.14(13) . . . . ?
F2 C46 C47 C48 179.99(14) . . . . ?
C45 C46 C47 C48 -0.7(2) . . . . ?
F3 C47 C48 F4 1.3(2) . . . . ?
C46 C47 C48 F4 -178.88(13) . . . . ?
F3 C47 C48 C49 -179.53(13) . . . . ?
C46 C47 C48 C49 0.3(2) . . . . ?
C45 C44 C49 F5 176.64(12) . . . . ?
B1 C44 C49 F5 3.6(2) . . . . ?
C45 C44 C49 C48 -2.0(2) . . . . ?
B1 C44 C49 C48 -175.04(13) . . . . ?
F4 C48 C49 F5 1.6(2) . . . . ?
C47 C48 C49 F5 -177.57(13) . . . . ?
F4 C48 C49 C44 -179.64(13) . . . . ?
C47 C48 C49 C44 1.2(2) . . . . ?
C55 C50 C51 F6 177.11(11) . . . . ?
B1 C50 C51 F6 0.5(2) . . . . ?
C55 C50 C51 C52 -3.54(19) . . . . ?
B1 C50 C51 C52 179.84(13) . . . . ?
F6 C51 C52 F7 1.5(2) . . . . ?
C50 C51 C52 F7 -177.88(13) . . . . ?
F6 C51 C52 C53 -179.25(13) . . . . ?
C50 C51 C52 C53 1.4(2) . . . . ?
F7 C52 C53 F8 1.4(2) . . . . ?
C51 C52 C53 F8 -177.82(14) . . . . ?
F7 C52 C53 C54 -179.80(14) . . . . ?
C51 C52 C53 C54 1.0(2) . . . . ?
F8 C53 C54 F9 -1.3(2) . . . . ?
C52 C53 C54 F9 179.95(14) . . . . ?
F8 C53 C54 C55 178.01(13) . . . . ?
C52 C53 C54 C55 -0.8(2) . . . . ?
F9 C54 C55 F10 -1.04(19) . . . . ?
C53 C54 C55 F10 179.68(12) . . . . ?
F9 C54 C55 C50 177.51(12) . . . . ?
C53 C54 C55 C50 -1.8(2) . . . . ?
C51 C50 C55 F10 -177.72(11) . . . . ?
B1 C50 C55 F10 -0.81(17) . . . . ?
C51 C50 C55 C54 3.76(19) . . . . ?
B1 C50 C55 C54 -179.33(12) . . . . ?
C61 C56 C57 F11 -177.77(11) . . . . ?
B1 C56 C57 F11 -4.25(19) . . . . ?
C61 C56 C57 C58 1.20(18) . . . . ?
B1 C56 C57 C58 174.72(12) . . . . ?
F11 C57 C58 F12 -0.11(18) . . . . ?
C56 C57 C58 F12 -179.15(12) . . . . ?
F11 C57 C58 C59 178.90(12) . . . . ?
C56 C57 C58 C59 -0.1(2) . . . . ?
F12 C58 C59 F13 0.2(2) . . . . ?
C57 C58 C59 F13 -178.76(12) . . . . ?
F12 C58 C59 C60 178.71(13) . . . . ?
C57 C58 C59 C60 -0.3(2) . . . . ?
F13 C59 C60 F14 -0.5(2) . . . . ?
C58 C59 C60 F14 -179.01(13) . . . . ?
F13 C59 C60 C61 178.04(12) . . . . ?
C58 C59 C60 C61 -0.4(2) . . . . ?
F14 C60 C61 F15 0.02(19) . . . . ?
C59 C60 C61 F15 -178.55(12) . . . . ?
F14 C60 C61 C56 -179.73(12) . . . . ?
C59 C60 C61 C56 1.7(2) . . . . ?
C57 C56 C61 F15 178.26(11) . . . . ?
B1 C56 C61 F15 4.17(17) . . . . ?
C57 C56 C61 C60 -2.01(19) . . . . ?
B1 C56 C61 C60 -176.09(12) . . . . ?
C67 C62 C63 F16 178.22(10) . . . . ?
B1 C62 C63 F16 6.66(17) . . . . ?
C67 C62 C63 C64 -0.79(18) . . . . ?
B1 C62 C63 C64 -172.34(12) . . . . ?
F16 C63 C64 F17 1.28(18) . . . . ?
C62 C63 C64 F17 -179.69(12) . . . . ?
F16 C63 C64 C65 -177.53(11) . . . . ?
C62 C63 C64 C65 1.5(2) . . . . ?
F17 C64 C65 F18 0.33(19) . . . . ?
C63 C64 C65 F18 179.15(12) . . . . ?
F17 C64 C65 C66 -179.21(12) . . . . ?
C63 C64 C65 C66 -0.39(19) . . . . ?
F18 C65 C66 F19 -1.95(19) . . . . ?
C64 C65 C66 F19 177.60(12) . . . . ?
F18 C65 C66 C67 179.17(11) . . . . ?
C64 C65 C66 C67 -1.28(19) . . . . ?
C63 C62 C67 F20 -179.87(11) . . . . ?
B1 C62 C67 F20 -9.04(19) . . . . ?
C63 C62 C67 C66 -1.01(18) . . . . ?
B1 C62 C67 C66 169.82(12) . . . . ?
F19 C66 C67 F20 2.13(18) . . . . ?
C65 C66 C67 F20 -179.01(11) . . . . ?
F19 C66 C67 C62 -176.79(12) . . . . ?
C65 C66 C67 C62 2.1(2) . . . . ?
N3 C69 C70 N4 0.66(14) . . . . ?
N3 C71 C72 C73 -126.07(12) . . . . ?
C84 C71 C72 C73 -6.87(16) . . . . ?
C78 C71 C72 C73 116.78(12) . . . . ?
N3 C71 C72 C77 51.56(13) . . . . ?
C84 C71 C72 C77 170.77(10) . . . . ?
C78 C71 C72 C77 -65.58(13) . . . . ?
C77 C72 C73 C74 0.85(18) . . . . ?
C71 C72 C73 C74 178.48(12) . . . . ?
C72 C73 C74 C75 0.3(2) . . . . ?
C73 C74 C75 C76 -1.0(2) . . . . ?
C74 C75 C76 C77 0.5(2) . . . . ?
C75 C76 C77 C72 0.7(2) . . . . ?
C73 C72 C77 C76 -1.35(18) . . . . ?
C71 C72 C77 C76 -179.10(11) . . . . ?
N3 C71 C78 C79 -108.37(12) . . . . ?
C84 C71 C78 C79 132.96(12) . . . . ?
C72 C71 C78 C79 6.59(16) . . . . ?
N3 C71 C78 C83 70.93(13) . . . . ?
C84 C71 C78 C83 -47.74(14) . . . . ?
C72 C71 C78 C83 -174.11(10) . . . . ?
C83 C78 C79 C80 -1.82(18) . . . . ?
C71 C78 C79 C80 177.48(11) . . . . ?
C78 C79 C80 C81 0.0(2) . . . . ?
C79 C80 C81 C82 1.2(2) . . . . ?
C80 C81 C82 C83 -0.5(2) . . . . ?
C81 C82 C83 C78 -1.4(2) . . . . ?
C79 C78 C83 C82 2.53(18) . . . . ?
C71 C78 C83 C82 -176.80(11) . . . . ?
N3 C71 C84 C89 -0.60(16) . . . . ?
C78 C71 C84 C89 117.13(12) . . . . ?
C72 C71 C84 C89 -116.81(13) . . . . ?
N3 C71 C84 C85 -177.85(10) . . . . ?
C78 C71 C84 C85 -60.12(13) . . . . ?
C72 C71 C84 C85 65.94(14) . . . . ?
C89 C84 C85 C86 2.94(19) . . . . ?
C71 C84 C85 C86 -179.66(11) . . . . ?
C84 C85 C86 C87 -1.2(2) . . . . ?
C85 C86 C87 C88 -1.0(2) . . . . ?
C86 C87 C88 C89 1.4(2) . . . . ?
C85 C84 C89 C88 -2.50(19) . . . . ?
C71 C84 C89 C88 -179.72(12) . . . . ?
C87 C88 C89 C84 0.3(2) . . . . ?
N4 C90 C91 C96 -93.14(13) . . . . ?
C103 C90 C91 C96 149.02(12) . . . . ?
C97 C90 C91 C96 24.55(16) . . . . ?
N4 C90 C91 C92 84.04(13) . . . . ?
C103 C90 C91 C92 -33.80(15) . . . . ?
C97 C90 C91 C92 -158.27(11) . . . . ?
C96 C91 C92 C93 -0.2(2) . . . . ?
C90 C91 C92 C93 -177.45(12) . . . . ?
C91 C92 C93 C94 0.5(2) . . . . ?
C92 C93 C94 C95 0.1(2) . . . . ?
C93 C94 C95 C96 -1.1(2) . . . . ?
C92 C91 C96 C95 -0.8(2) . . . . ?
C90 C91 C96 C95 176.39(12) . . . . ?
C94 C95 C96 C91 1.4(2) . . . . ?
N4 C90 C97 C102 -134.18(11) . . . . ?
C103 C90 C97 C102 -16.98(15) . . . . ?
C91 C90 C97 C102 107.46(13) . . . . ?
N4 C90 C97 C98 44.03(14) . . . . ?
C103 C90 C97 C98 161.23(11) . . . . ?
C91 C90 C97 C98 -74.33(14) . . . . ?
C102 C97 C98 C99 0.55(19) . . . . ?
C90 C97 C98 C99 -177.72(12) . . . . ?
C97 C98 C99 C100 0.1(2) . . . . ?
C98 C99 C100 C101 -0.8(2) . . . . ?
C99 C100 C101 C102 0.8(2) . . . . ?
C100 C101 C102 C97 -0.1(2) . . . . ?
C98 C97 C102 C101 -0.59(19) . . . . ?
C90 C97 C102 C101 177.66(12) . . . . ?
N4 C90 C103 C108 15.27(16) . . . . ?
C91 C90 C103 C108 132.79(12) . . . . ?
C97 C90 C103 C108 -100.88(13) . . . . ?
N4 C90 C103 C104 -167.60(11) . . . . ?
C91 C90 C103 C104 -50.08(15) . . . . ?
C97 C90 C103 C104 76.24(14) . . . . ?
C108 C103 C104 C105 1.7(2) . . . . ?
C90 C103 C104 C105 -175.53(13) . . . . ?
C103 C104 C105 C106 -0.4(2) . . . . ?
C104 C105 C106 C107 -1.0(2) . . . . ?
C105 C106 C107 C108 1.0(2) . . . . ?
C104 C103 C108 C107 -1.7(2) . . . . ?
C90 C103 C108 C107 175.39(13) . . . . ?
C106 C107 C108 C103 0.4(2) . . . . ?
C116 C111 C112 F21 178.42(11) . . . . ?
B2 C111 C112 F21 6.21(17) . . . . ?
C116 C111 C112 C113 -0.66(19) . . . . ?
B2 C111 C112 C113 -172.88(12) . . . . ?
F21 C112 C113 F22 1.16(18) . . . . ?
C111 C112 C113 F22 -179.73(12) . . . . ?
F21 C112 C113 C114 -179.65(12) . . . . ?
C111 C112 C113 C114 -0.5(2) . . . . ?
F22 C113 C114 F23 0.7(2) . . . . ?
C112 C113 C114 F23 -178.54(13) . . . . ?
F22 C113 C114 C115 -179.77(13) . . . . ?
C112 C113 C114 C115 1.0(2) . . . . ?
F23 C114 C115 F24 -1.7(2) . . . . ?
C113 C114 C115 F24 178.76(13) . . . . ?
F23 C114 C115 C116 179.25(13) . . . . ?
C113 C114 C115 C116 -0.3(2) . . . . ?
C112 C111 C116 F25 -177.13(12) . . . . ?
B2 C111 C116 F25 -5.6(2) . . . . ?
C112 C111 C116 C115 1.43(19) . . . . ?
B2 C111 C116 C115 172.99(13) . . . . ?
F24 C115 C116 F25 -1.5(2) . . . . ?
C114 C115 C116 F25 177.62(13) . . . . ?
F24 C115 C116 C111 179.92(13) . . . . ?
C114 C115 C116 C111 -1.0(2) . . . . ?
C122 C117 C118 F26 -178.77(10) . . . . ?
B2 C117 C118 F26 -6.89(16) . . . . ?
C122 C117 C118 C119 0.23(18) . . . . ?
B2 C117 C118 C119 172.11(11) . . . . ?
F26 C118 C119 F27 -0.47(18) . . . . ?
C117 C118 C119 F27 -179.50(11) . . . . ?
F26 C118 C119 C120 178.67(11) . . . . ?
C117 C118 C119 C120 -0.4(2) . . . . ?
F27 C119 C120 F28 -0.35(19) . . . . ?
C118 C119 C120 F28 -179.48(11) . . . . ?
F27 C119 C120 C121 179.17(12) . . . . ?
C118 C119 C120 C121 0.03(19) . . . . ?
F28 C120 C121 F29 1.02(19) . . . . ?
C119 C120 C121 F29 -178.50(12) . . . . ?
F28 C120 C121 C122 179.91(11) . . . . ?
C119 C120 C121 C122 0.40(19) . . . . ?
C118 C117 C122 F30 179.20(10) . . . . ?
B2 C117 C122 F30 8.05(18) . . . . ?
C118 C117 C122 C121 0.24(17) . . . . ?
B2 C117 C122 C121 -170.91(11) . . . . ?
F29 C121 C122 F30 -0.69(17) . . . . ?
C120 C121 C122 F30 -179.57(11) . . . . ?
F29 C121 C122 C117 178.33(11) . . . . ?
C120 C121 C122 C117 -0.55(19) . . . . ?
C128 C123 C124 F31 -177.16(11) . . . . ?
B2 C123 C124 F31 -3.71(17) . . . . ?
C128 C123 C124 C125 2.75(18) . . . . ?
B2 C123 C124 C125 176.20(11) . . . . ?
F31 C124 C125 F32 -0.94(18) . . . . ?
C123 C124 C125 F32 179.15(12) . . . . ?
F31 C124 C125 C126 177.63(11) . . . . ?
C123 C124 C125 C126 -2.3(2) . . . . ?
F32 C125 C126 F33 0.2(2) . . . . ?
C124 C125 C126 F33 -178.35(12) . . . . ?
F32 C125 C126 C127 179.05(12) . . . . ?
C124 C125 C126 C127 0.5(2) . . . . ?
F33 C126 C127 F34 -0.1(2) . . . . ?
C125 C126 C127 F34 -178.96(12) . . . . ?
F33 C126 C127 C128 179.36(12) . . . . ?
C125 C126 C127 C128 0.5(2) . . . . ?
F34 C127 C128 F35 0.10(17) . . . . ?
C126 C127 C128 F35 -179.40(11) . . . . ?
F34 C127 C128 C123 179.61(12) . . . . ?
C126 C127 C128 C123 0.1(2) . . . . ?
C124 C123 C128 F35 177.83(11) . . . . ?
B2 C123 C128 F35 4.95(18) . . . . ?
C124 C123 C128 C127 -1.64(18) . . . . ?
B2 C123 C128 C127 -174.52(11) . . . . ?
C134 C129 C130 F36 177.45(10) . . . . ?
B2 C129 C130 F36 0.52(17) . . . . ?
C134 C129 C130 C131 -4.31(18) . . . . ?
B2 C129 C130 C131 178.76(12) . . . . ?
F36 C130 C131 F37 0.09(18) . . . . ?
C129 C130 C131 F37 -178.21(12) . . . . ?
F36 C130 C131 C132 -179.97(12) . . . . ?
C129 C130 C131 C132 1.7(2) . . . . ?
F37 C131 C132 F38 2.3(2) . . . . ?
C130 C131 C132 F38 -177.64(13) . . . . ?
F37 C131 C132 C133 -178.49(13) . . . . ?
C130 C131 C132 C133 1.6(2) . . . . ?
F38 C132 C133 F39 -2.1(2) . . . . ?
C131 C132 C133 F39 178.68(13) . . . . ?
F38 C132 C133 C134 177.29(13) . . . . ?
C131 C132 C133 C134 -1.9(2) . . . . ?
F39 C133 C134 F40 -0.63(18) . . . . ?
C132 C133 C134 F40 179.97(12) . . . . ?
F39 C133 C134 C129 178.40(12) . . . . ?
C132 C133 C134 C129 -1.0(2) . . . . ?
C130 C129 C134 F40 -177.12(10) . . . . ?
B2 C129 C134 F40 -0.41(18) . . . . ?
C130 C129 C134 C133 3.90(18) . . . . ?
B2 C129 C134 C133 -179.40(12) . . . . ?
N2 C1 N1 C2 1.34(14) . . . . ?
Zn1 C1 N1 C2 178.92(9) . . . . ?
N2 C1 N1 C4 -179.44(10) . . . . ?
Zn1 C1 N1 C4 -1.87(16) . . . . ?
C3 C2 N1 C1 -0.60(15) . . . . ?
C3 C2 N1 C4 -179.76(11) . . . . ?
C11 C4 N1 C1 67.84(14) . . . . ?
C17 C4 N1 C1 -174.68(10) . . . . ?
C5 C4 N1 C1 -54.30(14) . . . . ?
C11 C4 N1 C2 -113.08(13) . . . . ?
C17 C4 N1 C2 4.39(16) . . . . ?
C5 C4 N1 C2 124.77(12) . . . . ?
N1 C1 N2 C3 -1.59(13) . . . . ?
Zn1 C1 N2 C3 -179.12(9) . . . . ?
N1 C1 N2 C23 -178.18(10) . . . . ?
Zn1 C1 N2 C23 4.30(17) . . . . ?
C2 C3 N2 C1 1.26(15) . . . . ?
C2 C3 N2 C23 177.71(11) . . . . ?
C30 C23 N2 C1 80.93(13) . . . . ?
C36 C23 N2 C1 -39.77(14) . . . . ?
C24 C23 N2 C1 -161.12(11) . . . . ?
C30 C23 N2 C3 -95.09(13) . . . . ?
C36 C23 N2 C3 144.22(12) . . . . ?
C24 C23 N2 C3 22.87(15) . . . . ?
N4 C68 N3 C69 -1.44(13) . . . . ?
Zn2 C68 N3 C69 173.38(9) . . . . ?
N4 C68 N3 C71 -176.67(10) . . . . ?
Zn2 C68 N3 C71 -1.85(16) . . . . ?
C70 C69 N3 C68 0.48(14) . . . . ?
C70 C69 N3 C71 175.34(11) . . . . ?
C84 C71 N3 C68 -67.68(13) . . . . ?
C78 C71 N3 C68 174.42(10) . . . . ?
C72 C71 N3 C68 54.06(13) . . . . ?
C84 C71 N3 C69 118.00(12) . . . . ?
C78 C71 N3 C69 0.10(16) . . . . ?
C72 C71 N3 C69 -120.26(12) . . . . ?
N3 C68 N4 C70 1.86(13) . . . . ?
Zn2 C68 N4 C70 -173.08(9) . . . . ?
N3 C68 N4 C90 172.75(10) . . . . ?
Zn2 C68 N4 C90 -2.19(16) . . . . ?
C69 C70 N4 C68 -1.60(14) . . . . ?
C69 C70 N4 C90 -172.26(11) . . . . ?
C103 C90 N4 C68 -78.70(13) . . . . ?
C91 C90 N4 C68 162.12(11) . . . . ?
C97 C90 N4 C68 39.93(14) . . . . ?
C103 C90 N4 C70 90.78(13) . . . . ?
C91 C90 N4 C70 -28.40(15) . . . . ?
C97 C90 N4 C70 -150.59(11) . . . . ?
C51 C50 B1 C44 104.61(13) . . . . ?
C55 C50 B1 C44 -71.84(13) . . . . ?
C51 C50 B1 C62 -18.75(17) . . . . ?
C55 C50 B1 C62 164.81(11) . . . . ?
C51 C50 B1 C56 -132.82(13) . . . . ?
C55 C50 B1 C56 50.73(15) . . . . ?
C49 C44 B1 C50 107.25(14) . . . . ?
C45 C44 B1 C50 -65.37(14) . . . . ?
C49 C44 B1 C62 -129.65(13) . . . . ?
C45 C44 B1 C62 57.73(15) . . . . ?
C49 C44 B1 C56 -14.68(18) . . . . ?
C45 C44 B1 C56 172.70(11) . . . . ?
C67 C62 B1 C50 140.11(12) . . . . ?
C63 C62 B1 C50 -49.60(15) . . . . ?
C67 C62 B1 C44 23.33(17) . . . . ?
C63 C62 B1 C44 -166.38(11) . . . . ?
C67 C62 B1 C56 -98.94(13) . . . . ?
C63 C62 B1 C56 71.36(13) . . . . ?
C57 C56 B1 C50 15.45(17) . . . . ?
C61 C56 B1 C50 -171.39(11) . . . . ?
C57 C56 B1 C44 131.45(13) . . . . ?
C61 C56 B1 C44 -55.39(15) . . . . ?
C57 C56 B1 C62 -106.09(13) . . . . ?
C61 C56 B1 C62 67.07(13) . . . . ?
C134 C129 B2 C111 -101.00(13) . . . . ?
C130 C129 B2 C111 75.51(13) . . . . ?
C134 C129 B2 C117 21.89(16) . . . . ?
C130 C129 B2 C117 -161.60(10) . . . . ?
C134 C129 B2 C123 135.65(12) . . . . ?
C130 C129 B2 C123 -47.84(14) . . . . ?
C116 C111 B2 C129 -104.19(14) . . . . ?
C112 C111 B2 C129 66.85(13) . . . . ?
C116 C111 B2 C117 133.14(13) . . . . ?
C112 C111 B2 C117 -55.83(15) . . . . ?
C116 C111 B2 C123 17.45(17) . . . . ?
C112 C111 B2 C123 -171.52(11) . . . . ?
C122 C117 B2 C129 -139.94(12) . . . . ?
C118 C117 B2 C129 49.41(14) . . . . ?
C122 C117 B2 C111 -23.96(16) . . . . ?
C118 C117 B2 C111 165.39(10) . . . . ?
C122 C117 B2 C123 99.64(13) . . . . ?
C118 C117 B2 C123 -71.01(13) . . . . ?
C128 C123 B2 C129 -19.42(16) . . . . ?
C124 C123 B2 C129 168.13(10) . . . . ?
C128 C123 B2 C111 -135.15(12) . . . . ?
C124 C123 B2 C111 52.40(15) . . . . ?
C128 C123 B2 C117 101.89(13) . . . . ?
C124 C123 B2 C117 -70.56(13) . . . . ?
